data_7119587
loop_
_publ_author_name
'Dahl, Eric W.'
'Louis-Goff, Thomas'
'Szymczak, Nathaniel K.'

_publ_section_title
;
 Second sphere ligand modifications enable a recyclable catalyst for
 oxidant-free alcohol oxidation to carboxylates.
;
_journal_issue 14
_journal_name_full 'Chemical communications (Cambridge, England)'
_journal_page_first 2287
_journal_page_last 2289
_journal_paper_doi 10.1039/c6cc10206a
_journal_volume 53
_journal_year 2017
_chemical_formula_moiety 'C51 H48 Cl2 N5 P Ru, 5/3(C6 H6)'
_chemical_formula_sum 'C61 H58 Cl2 N5 P Ru'
_chemical_formula_weight 1064.06
_chemical_name_systematic '6,6"-(2,4,6-trimethylphenylamino terpyridine)-triphenylphosphino-ruthenium dichloride'
_space_group_crystal_system triclinic
_space_group_IT_number 2
_space_group_name_Hall '-P 1'
_space_group_name_H-M_alt 'P -1'
_symmetry_space_group_name_Hall '-P 1'
_symmetry_space_group_name_H-M 'P -1'
_atom_sites_solution_hydrogens geom
_atom_sites_solution_primary direct
_audit_creation_date 2016-11-07
_audit_creation_method
;
Olex2 1.2
(compiled 2016.09.09 svn.r3337 for OlexSys, GUI svn.r5227)
;
_audit_update_record
;
2016-12-19 deposited with the CCDC.
2017-01-25 downloaded from the CCDC.
;
_cell_angle_alpha 113.710(2)
_cell_angle_beta 96.4927(17)
_cell_angle_gamma 113.636(2)
_cell_formula_units_Z 6
_cell_length_a 20.7269(4)
_cell_length_b 21.4370(5)
_cell_length_c 22.2463(4)
_cell_measurement_reflns_used 23722
_cell_measurement_temperature 85
_cell_measurement_theta_max 69.0780
_cell_measurement_theta_min 2.4520
_cell_volume 7835.2(4)
_computing_cell_refinement 'CrysAlisPro 1.171.38.41 (Rigaku OD, 2015)'
_computing_data_collection 'CrysAlisPro 1.171.38.41 (Rigaku OD, 2015)'
_computing_data_reduction 'CrysAlisPro 1.171.38.41 (Rigaku OD, 2015)'
_computing_molecular_graphics 'Olex2 (Dolomanov et al., 2009)'
_computing_publication_material 'Olex2 (Dolomanov et al., 2009)'
_computing_structure_refinement 'ShelXL (Sheldrick, 2015)'
_computing_structure_solution 'ShelXT (Sheldrick, 2015)'
_diffrn_ambient_temperature 85
_diffrn_detector 'CCD plate'
_diffrn_measured_fraction_theta_full 0.980
_diffrn_measured_fraction_theta_max 0.964
_diffrn_measurement_details
;
List of Runs (angles in degrees, time in seconds):

  # Type    Start    End  Width  t~exp~   \w     \q     \k     \f   Frames
#--------------------------------------------------------------------------
  1  \w   -110.00  70.00   1.00   10.00    --  -20.00   0.00-180.00  180
  2  \w    -45.00   0.00   1.00   10.00    --  -20.00  72.00   0.00   45
  3  \w    -45.00   0.00   1.00   10.00    --  -20.00  72.00   0.00   45
  4  \w    -25.00  43.00   1.00   10.00    --  -20.00  36.00 120.00   68
  5  \w    -45.00   0.00   1.00   10.00    --  -20.00  72.00-180.00   45
  6  \w   -173.00-128.00   1.00   45.00    --  -92.00 -36.00 120.00   45
  7  \w   -133.00 -88.00   1.00   45.00    --  -92.00 -36.00 -60.00   45
  8  \w   -104.00 -59.00   1.00   45.00    --  -92.00  36.00  60.00   45
  9  \w   -122.00 -77.00   1.00   45.00    --  -92.00 -72.00  60.00   45
 10  \w   -174.00 -78.00   1.00   45.00    --  -92.00 -72.00-120.00   96
 11  \w    -93.00 -35.00   1.00   45.00    --  -92.00  36.00-120.00   58
 12  \w   -176.00 -77.00   1.00   45.00    --  -92.00 -72.00 -60.00   99
 13  \w   -147.00 -75.00   1.00   45.00    --  -92.00 -72.00-180.00   72
 14  \w   -176.00 -77.00   1.00   45.00    --  -92.00 -72.00 120.00   99
 15  \w   -177.00-116.00   1.00   45.00    --  -92.00 -36.00  60.00   61
 16  \w    -87.00  -9.00   1.00   45.00    --  -92.00  36.00 -60.00   78
 17  \w   -102.00 -14.00   1.00   45.00    --  -92.00  36.00   0.00   88
 18  \w   -102.00 -21.00   1.00   45.00    --  -92.00  72.00 120.00   81
 19  \w   -175.00-104.00   1.00   45.00    --  -92.00 -36.00   0.00   71
 20  \w   -104.00 -52.00   1.00   45.00    --  -92.00  72.00  60.00   52
 21  \w   -109.00 -14.00   1.00   45.00    --  -92.00  72.00-120.00   95
 22  \w   -105.00 -24.00   1.00   45.00    --  -92.00  36.00-120.00   81
 23  \w   -105.00  -2.00   1.00   45.00    --  -92.00  36.00-180.00  103
 24  \w   -106.00  -2.00   1.00   45.00    --  -92.00  72.00 -60.00  104
 25  \w   -106.00  -2.00   1.00   45.00    --  -92.00  72.00 -60.00  104
 26  \w   -107.00 -29.00   1.00   45.00    --  -92.00  72.00   0.00   78
 27  \w   -117.00 -72.00   1.00   45.00    --  -92.00  72.00 180.00   45
;
_diffrn_measurement_device 'abstract diffractometer'
_diffrn_measurement_device_type 'Rigaku Saturn70 CCD'
_diffrn_measurement_method '\w scans'
_diffrn_orient_matrix_type 'CrysAlisPro convention (1999,Acta A55,543-557)'
_diffrn_orient_matrix_UB_11 -0.0851131000
_diffrn_orient_matrix_UB_12 -0.0502973000
_diffrn_orient_matrix_UB_13 -0.0214102000
_diffrn_orient_matrix_UB_21 0.0053790000
_diffrn_orient_matrix_UB_22 -0.0742099000
_diffrn_orient_matrix_UB_23 -0.0409930000
_diffrn_orient_matrix_UB_31 0.0098768000
_diffrn_orient_matrix_UB_32 -0.0088032000
_diffrn_orient_matrix_UB_33 0.0653200000
_diffrn_radiation_monochromator graphite
_diffrn_radiation_probe x-ray
_diffrn_radiation_type CuK\a
_diffrn_radiation_wavelength 1.54184
_diffrn_reflns_av_R_equivalents 0.1811
_diffrn_reflns_av_unetI/netI 0.1270
_diffrn_reflns_Laue_measured_fraction_full 0.980
_diffrn_reflns_Laue_measured_fraction_max 0.964
_diffrn_reflns_limit_h_max 25
_diffrn_reflns_limit_h_min -25
_diffrn_reflns_limit_k_max 25
_diffrn_reflns_limit_k_min -25
_diffrn_reflns_limit_l_max 26
_diffrn_reflns_limit_l_min -24
_diffrn_reflns_number 120755
_diffrn_reflns_point_group_measured_fraction_full 0.980
_diffrn_reflns_point_group_measured_fraction_max 0.964
_diffrn_reflns_theta_full 67.684
_diffrn_reflns_theta_max 69.732
_diffrn_reflns_theta_min 2.462
_diffrn_source 'fine-focus sealed X-ray tube'
_diffrn_source_type 'Enhance (Cu) X-ray Source'
_exptl_absorpt_coefficient_mu 4.001
_exptl_absorpt_correction_T_max 1.00000
_exptl_absorpt_correction_T_min 0.83893
_exptl_absorpt_correction_type multi-scan
_exptl_absorpt_process_details
;
CrysAlisPro 1.171.38.41 (Rigaku Oxford Diffraction, 2015)
Empirical absorption correction using spherical harmonics,
 implemented in SCALE3 ABSPACK scaling algorithm.
;
_exptl_crystal_colour violet
_exptl_crystal_colour_primary violet
_exptl_crystal_density_diffrn 1.353
_exptl_crystal_description plate
_exptl_crystal_F_000 3312
_exptl_crystal_recrystallization_method 'Re-crystallisation from solvent: benzene'
_exptl_crystal_size_max 0.06
_exptl_crystal_size_mid 0.02
_exptl_crystal_size_min 0.01
_refine_diff_density_max 2.490
_refine_diff_density_min -2.499
_refine_diff_density_rms 0.165
_refine_ls_extinction_method none
_refine_ls_goodness_of_fit_ref 1.012
_refine_ls_hydrogen_treatment constr
_refine_ls_matrix_type full
_refine_ls_number_parameters 1819
_refine_ls_number_reflns 28479
_refine_ls_number_restraints 144
_refine_ls_restrained_S_all 1.011
_refine_ls_R_factor_all 0.1085
_refine_ls_R_factor_gt 0.0840
_refine_ls_shift/su_max 0.001
_refine_ls_shift/su_mean 0.000
_refine_ls_structure_factor_coef Fsqd
_refine_ls_weighting_details 'w=1/[\s^2^(Fo^2^)+(0.1563P)^2^] where P=(Fo^2^+2Fc^2^)/3'
_refine_ls_weighting_scheme calc
_refine_ls_wR_factor_gt 0.2162
_refine_ls_wR_factor_ref 0.2548
_reflns_Friedel_coverage 0.000
_reflns_number_gt 20501
_reflns_number_total 28479
_reflns_threshold_expression 'I > 2\s(I)'
_cod_data_source_file c6cc10206a2.cif
_cod_data_source_block tlg172
_cod_depositor_comments
;
Adding full bibliography for 7119586--7119587.cif.

2017-11-13
Z value and formula fixed to values more according to usual
chemical conventions.                 miguel
;
_cod_original_formula_sum 'C183 H174 Cl6 N15 P3 Ru3'
_cod_original_formula_weight 3192.18
_cod_original_formula_moiety '3(C51 H48 Cl2 N5 P Ru), 5(C6 H6)'
_cod_original_formula_units_Z 2
_cod_original_cell_volume 7835.1(3)
_cod_database_code 7119587
_chemical_oxdiff_formula 'C51 H48 Cl2 N5 P1 Ru1 '
_shelx_space_group_comment
;
The symmetry employed for this shelxl refinement is uniquely defined
by the following loop, which should always be used as a source of
symmetry information in preference to the above space-group names.
They are only intended as comments.
;
_reflns_odcompleteness_completeness 96.38
_reflns_odcompleteness_iscentric 1
_reflns_odcompleteness_theta 69.60
_olex2_refinement_description
;
1. Fixed Uiso
 At 1.2 times of:
  All C(H) groups
 At 1.5 times of:
  All C(H,H,H) groups, All N(H) groups
2. Uiso/Uaniso restraints and constraints
C178 \\sim C179 \\sim C180 \\sim C181 \\sim C182 \\sim C183: within 2A with
sigma of 0.04 and sigma for terminal atoms of 0.08
C160 \\sim C161 \\sim C162 \\sim C163 \\sim C164 \\sim C165: within 2A with
sigma of 0.04 and sigma for terminal atoms of 0.08
C172 \\sim C173 \\sim C174 \\sim C175 \\sim C176 \\sim C177: within 2A with
sigma of 0.04 and sigma for terminal atoms of 0.08
Uanis(C183) = Uanis(C182) = Uanis(C181) = Uanis(C180) = Uanis(C179) =
Uanis(C178)
Uanis(C173) = Uanis(C174) = Uanis(C175) = Uanis(C176) = Uanis(C177) =
Uanis(C172)
Uanis(C171) = Uanis(C166) = Uanis(C167) = Uanis(C168) = Uanis(C169) =
Uanis(C170)
3. Same fragment restrains
{C178, C179, C180, C181, C182, C183} sigma for 1-2: 0.02, 1-3: 0.02
{C172, C173, C174, C175, C176, C177} sigma for 1-2: 0.02, 1-3: 0.02
as
{C154, C155, C156, C157, C158, C159}
4.a Aromatic/amide H refined with riding coordinates:
 N9(H9), N10(H10), C53(H53), C54(H54), C55(H55), C58(H58), C59(H59), C60(H60),
 C63(H63), C64(H64), C65(H65), C69(H69), C71(H71), C78(H78), C80(H80), C86(H86),
  C87(H87), C88(H88), C89(H89), C90(H90), C92(H92), C93(H93), C94(H94),
 C95(H95), C96(H96), C98(H98), C99(H99), C100(H100), C101(H101), C102(H102),
 N4(H4), N5(H5), C2(H2), C3(H3), C4(H4A), C7(H7), C8(H8), C9(H9A), C12(H12),
 C13(H13), C14(H14), C18(H18), C20(H20), C27(H27), C29(H29), C34(H34), C35(H35),
  C36(H36), C37(H37), C38(H38), C41(H41), C42(H42), C43(H43), C44(H44),
 C45(H45), C47(H47), C48(H48), C49(H49), C50(H50), C51(H51), N14(H14A),
 N15(H15), C104(H104), C105(H105), C106(H106), C109(H109), C110(H110),
 C111(H111), C114(H114), C115(H115), C116(H116), C120(H120), C122(H122),
 C129(H129), C131(H131), C137(H137), C138(H138), C139(H139), C140(H140),
 C141(H141), C143(H143), C144(H144), C145(H145), C146(H146), C147(H147),
 C149(H149), C150(H150), C151(H151), C152(H152), C153(H153), C172(H172),
 C173(H173), C174(H174), C175(H175), C176(H176), C177(H177), C166(H166),
 C167(H167), C168(H168), C169(H169), C170(H170), C171(H171), C160(H160),
 C161(H161), C162(H162), C163(H163), C164(H164), C165(H165), C178(H178),
 C179(H179), C180(H180), C181(H181), C182(H182), C183(H183), C154(H154),
 C155(H155), C156(H156), C157(H157), C158(H158), C159(H159)
4.b Idealised Me refined as rotating group:
 C73(H73A,H73B,H73C), C74(H74A,H74B,H74C), C75(H75A,H75B,H75C), C82(H82A,H82B,
 H82C), C83(H83A,H83B,H83C), C84(H84A,H84B,H84C), C22(H22A,H22B,H22C), C23(H23A,
 H23B,H23C), C24(H24A,H24B,H24C), C31(H31A,H31B,H31C), C32(H32A,H32B,H32C),
 C33(H33A,H33B,H33C), C124(H12A,H12B,H12C), C125(H12D,H12E,H12F), C126(H12G,
 H12H,H12I), C133(H13A,H13B,H13C), C134(H13D,H13E,H13F), C135(H13G,H13H,H13I)
;
_shelx_shelxl_version_number 2016/6
_olex2_submission_special_instructions 'No special instructions were received'
_oxdiff_exptl_absorpt_empirical_details
;
Empirical correction (ABSPACK) includes:
- Absorption correction using spherical harmonics
- Frame scaling
- Detector area scaling
;
_oxdiff_exptl_absorpt_empirical_full_max 3.743
_oxdiff_exptl_absorpt_empirical_full_min 0.399

loop_
_space_group_symop_operation_xyz
'x, y, z'
'-x, -y, -z'

loop_
_atom_site_label
_atom_site_type_symbol
_atom_site_fract_x
_atom_site_fract_y
_atom_site_fract_z
_atom_site_U_iso_or_equiv
_atom_site_adp_type
_atom_site_occupancy
_atom_site_site_symmetry_order
_atom_site_calc_flag
_atom_site_refinement_flags_posn
_atom_site_refinement_flags_adp
Ru2 Ru 0.51709(2) 0.39549(2) 0.75128(2) 0.02655(13) Uani 1 1 d . .
Cl3 Cl 0.56920(7) 0.31440(8) 0.68205(7) 0.0305(3) Uani 1 1 d . .
Cl4 Cl 0.39196(7) 0.28911(7) 0.67691(7) 0.0310(3) Uani 1 1 d . .
P2 P 0.63727(8) 0.48963(8) 0.82255(8) 0.0287(3) Uani 1 1 d . .
N6 N 0.4966(3) 0.3541(3) 0.8237(3) 0.0302(11) Uani 1 1 d . .
N7 N 0.4744(2) 0.4570(3) 0.8049(2) 0.0275(10) Uani 1 1 d . .
N8 N 0.5012(2) 0.4482(3) 0.6897(3) 0.0283(11) Uani 1 1 d . .
N9 N 0.5286(3) 0.3810(3) 0.5946(3) 0.0351(12) Uani 1 1 d . .
H9 H 0.553009 0.370965 0.619907 0.053 Uiso 1 1 calc R .
N10 N 0.5148(3) 0.2469(3) 0.7744(3) 0.0323(11) Uani 1 1 d . .
H10 H 0.527400 0.261314 0.744615 0.048 Uiso 1 1 calc R .
C52 C 0.5005(3) 0.2934(3) 0.8265(3) 0.0299(13) Uani 1 1 d . .
C53 C 0.4905(3) 0.2803(3) 0.8832(3) 0.0321(13) Uani 1 1 d . .
H53 H 0.496000 0.240435 0.885934 0.039 Uiso 1 1 calc R .
C54 C 0.4729(3) 0.3260(3) 0.9335(3) 0.0292(12) Uani 1 1 d . .
H54 H 0.468184 0.318995 0.971745 0.035 Uiso 1 1 calc R .
C55 C 0.4619(3) 0.3831(4) 0.9274(3) 0.0354(14) Uani 1 1 d . .
H55 H 0.447345 0.413176 0.960116 0.042 Uiso 1 1 calc R .
C56 C 0.4728(3) 0.3945(3) 0.8722(3) 0.0252(12) Uani 1 1 d . .
C57 C 0.4585(3) 0.4515(3) 0.8606(3) 0.0301(13) Uani 1 1 d . .
C58 C 0.4278(4) 0.4939(4) 0.8981(3) 0.0365(14) Uani 1 1 d . .
H58 H 0.416847 0.490176 0.936294 0.044 Uiso 1 1 calc R .
C59 C 0.4132(4) 0.5424(4) 0.8787(3) 0.0380(15) Uani 1 1 d . .
H59 H 0.393054 0.571685 0.904125 0.046 Uiso 1 1 calc R .
C60 C 0.4287(3) 0.5464(3) 0.8222(3) 0.0340(14) Uani 1 1 d . .
H60 H 0.419524 0.578936 0.809116 0.041 Uiso 1 1 calc R .
C61 C 0.4581(3) 0.5020(3) 0.7836(3) 0.0308(13) Uani 1 1 d . .
C62 C 0.4703(3) 0.4948(3) 0.7182(3) 0.0327(14) Uani 1 1 d . .
C63 C 0.4458(4) 0.5263(4) 0.6853(4) 0.0414(16) Uani 1 1 d . .
H63 H 0.425862 0.557890 0.706469 0.050 Uiso 1 1 calc R .
C64 C 0.4508(4) 0.5108(4) 0.6197(4) 0.0429(16) Uani 1 1 d . .
H64 H 0.434950 0.532350 0.596466 0.051 Uiso 1 1 calc R .
C65 C 0.4794(4) 0.4635(4) 0.5902(4) 0.0382(15) Uani 1 1 d . .
H65 H 0.483302 0.452694 0.546330 0.046 Uiso 1 1 calc R .
C66 C 0.5030(3) 0.4308(3) 0.6249(3) 0.0312(13) Uani 1 1 d . .
C67 C 0.5160(3) 0.3445(3) 0.5212(3) 0.0298(13) Uani 1 1 d . .
C68 C 0.5668(3) 0.3798(4) 0.4937(3) 0.0344(14) Uani 1 1 d . .
C69 C 0.5526(4) 0.3397(4) 0.4215(4) 0.0403(15) Uani 1 1 d . .
H69 H 0.586500 0.362416 0.402560 0.048 Uiso 1 1 calc R .
C70 C 0.4897(4) 0.2676(4) 0.3777(3) 0.0429(17) Uani 1 1 d . .
C71 C 0.4400(4) 0.2352(4) 0.4074(4) 0.0403(15) Uani 1 1 d . .
H71 H 0.397322 0.187061 0.378873 0.048 Uiso 1 1 calc R .
C72 C 0.4520(4) 0.2726(4) 0.4786(3) 0.0377(15) Uani 1 1 d . .
C73 C 0.6359(4) 0.4581(4) 0.5379(4) 0.0453(17) Uani 1 1 d . .
H73A H 0.631928 0.495591 0.526841 0.068 Uiso 1 1 calc GR .
H73B H 0.678666 0.453876 0.528887 0.068 Uiso 1 1 calc GR .
H73C H 0.641338 0.474732 0.586037 0.068 Uiso 1 1 calc GR .
C74 C 0.4750(5) 0.2280(5) 0.3017(4) 0.055(2) Uani 1 1 d . .
H74A H 0.427177 0.217878 0.278202 0.082 Uiso 1 1 calc GR .
H74B H 0.475252 0.179459 0.287244 0.082 Uiso 1 1 calc GR .
H74C H 0.512925 0.260913 0.290454 0.082 Uiso 1 1 calc GR .
C75 C 0.3979(4) 0.2360(4) 0.5090(4) 0.0485(18) Uani 1 1 d . .
H75A H 0.420943 0.222339 0.537938 0.073 Uiso 1 1 calc GR .
H75B H 0.354867 0.189686 0.472240 0.073 Uiso 1 1 calc GR .
H75C H 0.383173 0.272275 0.536265 0.073 Uiso 1 1 calc GR .
C76 C 0.5106(3) 0.1754(3) 0.7652(3) 0.0297(13) Uani 1 1 d . .
C77 C 0.5748(3) 0.1682(3) 0.7647(3) 0.0345(14) Uani 1 1 d . .
C78 C 0.5705(3) 0.0977(4) 0.7535(3) 0.0356(14) Uani 1 1 d . .
H78 H 0.613220 0.092935 0.754378 0.043 Uiso 1 1 calc R .
C79 C 0.5043(3) 0.0343(3) 0.7412(3) 0.0315(13) Uani 1 1 d . .
C80 C 0.4416(3) 0.0432(3) 0.7419(3) 0.0317(13) Uani 1 1 d . .
H80 H 0.397057 0.001412 0.734441 0.038 Uiso 1 1 calc R .
C81 C 0.4431(3) 0.1125(3) 0.7533(3) 0.0319(13) Uani 1 1 d . .
C82 C 0.6471(3) 0.2345(4) 0.7759(4) 0.0419(16) Uani 1 1 d . .
H82A H 0.643211 0.242416 0.736387 0.063 Uiso 1 1 calc GR .
H82B H 0.686373 0.222266 0.781669 0.063 Uiso 1 1 calc GR .
H82C H 0.658131 0.281320 0.816769 0.063 Uiso 1 1 calc GR .
C83 C 0.4999(4) -0.0425(4) 0.7276(4) 0.0423(16) Uani 1 1 d . .
H83A H 0.503981 -0.045136 0.769842 0.063 Uiso 1 1 calc GR .
H83B H 0.539848 -0.046177 0.711309 0.063 Uiso 1 1 calc GR .
H83C H 0.453039 -0.084886 0.693081 0.063 Uiso 1 1 calc GR .
C84 C 0.3719(3) 0.1168(3) 0.7506(3) 0.0336(14) Uani 1 1 d . .
H84A H 0.371152 0.142264 0.797058 0.050 Uiso 1 1 calc GR .
H84B H 0.329902 0.064893 0.725235 0.050 Uiso 1 1 calc GR .
H84C H 0.369461 0.145971 0.727976 0.050 Uiso 1 1 calc GR .
C85 C 0.6819(3) 0.4615(3) 0.8747(3) 0.0330(14) Uani 1 1 d . .
C86 C 0.7417(3) 0.4492(4) 0.8629(4) 0.0381(15) Uani 1 1 d . .
H86 H 0.760454 0.457188 0.829053 0.046 Uiso 1 1 calc R .
C87 C 0.7735(3) 0.4248(4) 0.9017(4) 0.0406(16) Uani 1 1 d . .
H87 H 0.814013 0.418143 0.894002 0.049 Uiso 1 1 calc R .
C88 C 0.7460(4) 0.4106(4) 0.9509(3) 0.0394(15) Uani 1 1 d . .
H88 H 0.766425 0.392511 0.975066 0.047 Uiso 1 1 calc R .
C89 C 0.6875(4) 0.4235(4) 0.9640(4) 0.0433(16) Uani 1 1 d . .
H89 H 0.669694 0.415707 0.998340 0.052 Uiso 1 1 calc R .
C90 C 0.6554(3) 0.4477(4) 0.9270(3) 0.0341(14) Uani 1 1 d . .
H90 H 0.615638 0.455161 0.936172 0.041 Uiso 1 1 calc R .
C91 C 0.6454(3) 0.5823(4) 0.8842(3) 0.0352(14) Uani 1 1 d . .
C92 C 0.6684(4) 0.6164(4) 0.9570(4) 0.0419(16) Uani 1 1 d . .
H92 H 0.681352 0.591298 0.977832 0.050 Uiso 1 1 calc R .
C93 C 0.6719(4) 0.6871(4) 0.9978(4) 0.0470(18) Uani 1 1 d . .
H93 H 0.687027 0.708941 1.045877 0.056 Uiso 1 1 calc R .
C94 C 0.6533(4) 0.7253(4) 0.9680(4) 0.052(2) Uani 1 1 d . .
H94 H 0.655425 0.772494 0.995933 0.063 Uiso 1 1 calc R .
C95 C 0.6317(4) 0.6941(4) 0.8971(4) 0.0494(19) Uani 1 1 d . .
H95 H 0.619362 0.720053 0.876972 0.059 Uiso 1 1 calc R .
C96 C 0.6284(3) 0.6230(4) 0.8553(4) 0.0391(15) Uani 1 1 d . .
H96 H 0.614627 0.602486 0.807402 0.047 Uiso 1 1 calc R .
C97 C 0.7118(3) 0.5278(4) 0.7891(4) 0.0372(15) Uani 1 1 d . .
C98 C 0.7805(3) 0.5941(4) 0.8373(4) 0.0438(16) Uani 1 1 d . .
H98 H 0.784965 0.620716 0.883775 0.053 Uiso 1 1 calc R .
C99 C 0.8410(4) 0.6192(5) 0.8154(4) 0.0528(19) Uani 1 1 d . .
H99 H 0.886067 0.662479 0.847543 0.063 Uiso 1 1 calc R .
C100 C 0.8355(4) 0.5814(4) 0.7472(4) 0.0500(19) Uani 1 1 d . .
H100 H 0.876923 0.598618 0.733393 0.060 Uiso 1 1 calc R .
C101 C 0.7684(4) 0.5175(4) 0.6986(4) 0.0420(16) Uani 1 1 d . .
H101 H 0.764218 0.492353 0.652051 0.050 Uiso 1 1 calc R .
C102 C 0.7069(3) 0.4912(4) 0.7204(3) 0.0329(13) Uani 1 1 d . .
H102 H 0.661864 0.448240 0.687831 0.039 Uiso 1 1 calc R .
Ru1 Ru 0.77481(2) 0.12926(2) 0.46128(2) 0.02697(14) Uani 1 1 d . .
Cl1 Cl 0.89054(7) 0.24911(7) 0.48730(7) 0.0304(3) Uani 1 1 d . .
Cl2 Cl 0.74224(7) 0.10388(8) 0.34165(7) 0.0311(3) Uani 1 1 d . .
P1 P 0.81754(8) 0.16748(8) 0.57629(8) 0.0289(3) Uani 1 1 d . .
N1 N 0.8096(3) 0.0432(3) 0.4249(3) 0.0327(11) Uani 1 1 d . .
N2 N 0.6856(3) 0.0352(3) 0.4433(2) 0.0302(11) Uani 1 1 d . .
N3 N 0.6966(2) 0.1708(3) 0.4756(3) 0.0286(10) Uani 1 1 d . .
N4 N 0.7667(3) 0.2930(3) 0.4879(3) 0.0316(11) Uani 1 1 d . .
H4 H 0.805006 0.286695 0.492555 0.047 Uiso 1 1 calc R .
N5 N 0.9077(3) 0.1070(3) 0.3933(3) 0.0369(13) Uani 1 1 d . .
H5 H 0.909464 0.150536 0.419203 0.055 Uiso 1 1 calc R .
C1 C 0.8669(3) 0.0451(3) 0.4010(3) 0.0295(13) Uani 1 1 d . .
C2 C 0.8851(3) -0.0159(3) 0.3862(3) 0.0334(14) Uani 1 1 d . .
H2 H 0.927766 -0.011690 0.374510 0.040 Uiso 1 1 calc R .
C3 C 0.8390(3) -0.0804(4) 0.3892(3) 0.0349(14) Uani 1 1 d . .
H3 H 0.851542 -0.119388 0.381975 0.042 Uiso 1 1 calc R .
C4 C 0.7735(3) -0.0880(3) 0.4032(3) 0.0328(13) Uani 1 1 d . .
H4A H 0.739492 -0.133579 0.401469 0.039 Uiso 1 1 calc R .
C5 C 0.7604(3) -0.0262(3) 0.4197(3) 0.0321(13) Uani 1 1 d . .
C6 C 0.6889(3) -0.0319(3) 0.4268(3) 0.0294(12) Uani 1 1 d . .
C7 C 0.6262(3) -0.0988(3) 0.4138(3) 0.0304(13) Uani 1 1 d . .
H7 H 0.628316 -0.144435 0.403442 0.036 Uiso 1 1 calc R .
C8 C 0.5609(3) -0.0972(3) 0.4164(3) 0.0343(14) Uani 1 1 d . .
H8 H 0.518140 -0.142596 0.405847 0.041 Uiso 1 1 calc R .
C9 C 0.5583(3) -0.0290(3) 0.4346(3) 0.0350(14) Uani 1 1 d . .
H9A H 0.514500 -0.027672 0.437700 0.042 Uiso 1 1 calc R .
C10 C 0.6216(3) 0.0374(3) 0.4481(3) 0.0290(12) Uani 1 1 d . .
C11 C 0.6283(3) 0.1142(3) 0.4689(3) 0.0309(13) Uani 1 1 d . .
C12 C 0.5708(3) 0.1292(4) 0.4807(3) 0.0341(14) Uani 1 1 d . .
H12 H 0.525712 0.090143 0.475968 0.041 Uiso 1 1 calc R .
C13 C 0.5814(3) 0.2036(4) 0.4996(3) 0.0362(14) Uani 1 1 d . .
H13 H 0.544606 0.216021 0.510555 0.043 Uiso 1 1 calc R .
C14 C 0.6460(4) 0.2582(4) 0.5019(3) 0.0335(13) Uani 1 1 d . .
H14 H 0.652737 0.307563 0.513056 0.040 Uiso 1 1 calc R .
C15 C 0.7028(3) 0.2406(3) 0.4877(3) 0.0306(13) Uani 1 1 d . .
C16 C 0.7738(3) 0.3579(3) 0.4808(3) 0.0294(13) Uani 1 1 d . .
C17 C 0.7279(3) 0.3465(3) 0.4223(3) 0.0322(13) Uani 1 1 d . .
C18 C 0.7379(4) 0.4110(4) 0.4151(3) 0.0352(14) Uani 1 1 d . .
H18 H 0.707330 0.403704 0.376109 0.042 Uiso 1 1 calc R .
C19 C 0.7936(4) 0.4871(4) 0.4656(4) 0.0385(15) Uani 1 1 d . .
C20 C 0.8398(4) 0.4963(3) 0.5222(3) 0.0348(14) Uani 1 1 d . .
H20 H 0.877326 0.546299 0.555498 0.042 Uiso 1 1 calc R .
C21 C 0.8317(3) 0.4334(3) 0.5309(3) 0.0347(14) Uani 1 1 d . .
C22 C 0.6687(3) 0.2661(4) 0.3651(3) 0.0363(14) Uani 1 1 d . .
H22A H 0.624919 0.249437 0.378343 0.055 Uiso 1 1 calc GR .
H22B H 0.687049 0.229911 0.357607 0.055 Uiso 1 1 calc GR .
H22C H 0.656451 0.267837 0.323103 0.055 Uiso 1 1 calc GR .
C23 C 0.8004(4) 0.5552(4) 0.4570(4) 0.0449(17) Uani 1 1 d . .
H23A H 0.786833 0.539603 0.408487 0.067 Uiso 1 1 calc GR .
H23B H 0.850988 0.597195 0.480204 0.067 Uiso 1 1 calc GR .
H23C H 0.767935 0.572479 0.476857 0.067 Uiso 1 1 calc GR .
C24 C 0.8830(3) 0.4439(4) 0.5923(3) 0.0381(15) Uani 1 1 d . .
H24A H 0.854950 0.429155 0.620370 0.057 Uiso 1 1 calc GR .
H24B H 0.921228 0.497712 0.619496 0.057 Uiso 1 1 calc GR .
H24C H 0.905435 0.411601 0.576091 0.057 Uiso 1 1 calc GR .
C25 C 0.9484(3) 0.1055(4) 0.3451(4) 0.0357(14) Uani 1 1 d . .
C26 C 0.9136(4) 0.0492(4) 0.2755(4) 0.0412(16) Uani 1 1 d . .
C27 C 0.9545(4) 0.0539(4) 0.2303(4) 0.0409(15) Uani 1 1 d . .
H27 H 0.932441 0.016029 0.183597 0.049 Uiso 1 1 calc R .
C28 C 1.0279(4) 0.1141(5) 0.2535(4) 0.0466(17) Uani 1 1 d . .
C29 C 1.0608(4) 0.1687(4) 0.3235(4) 0.0424(16) Uani 1 1 d . .
H29 H 1.109855 0.208412 0.339755 0.051 Uiso 1 1 calc R .
C30 C 1.0215(3) 0.1652(4) 0.3699(4) 0.0381(15) Uani 1 1 d . .
C31 C 0.8341(4) -0.0142(4) 0.2460(4) 0.0473(17) Uani 1 1 d . .
H31A H 0.830004 -0.053834 0.257686 0.071 Uiso 1 1 calc GR .
H31B H 0.817504 -0.036699 0.196437 0.071 Uiso 1 1 calc GR .
H31C H 0.803839 0.007341 0.265107 0.071 Uiso 1 1 calc GR .
C32 C 1.0693(6) 0.1214(6) 0.2021(5) 0.066(2) Uani 1 1 d . .
H32A H 1.083169 0.170946 0.204440 0.099 Uiso 1 1 calc GR .
H32B H 1.037547 0.080016 0.155965 0.099 Uiso 1 1 calc GR .
H32C H 1.113276 0.117840 0.213721 0.099 Uiso 1 1 calc GR .
C33 C 1.0576(4) 0.2246(4) 0.4460(4) 0.0489(18) Uani 1 1 d . .
H33A H 1.108362 0.260386 0.454597 0.073 Uiso 1 1 calc GR .
H33B H 1.056452 0.198416 0.472505 0.073 Uiso 1 1 calc GR .
H33C H 1.030966 0.252875 0.459487 0.073 Uiso 1 1 calc GR .
C34 C 0.9548(3) 0.1699(3) 0.5729(3) 0.0310(13) Uani 1 1 d . .
H34 H 0.941816 0.161299 0.527819 0.037 Uiso 1 1 calc R .
C35 C 1.0221(3) 0.1758(4) 0.6018(4) 0.0399(16) Uani 1 1 d . .
H35 H 1.052832 0.169969 0.575079 0.048 Uiso 1 1 calc R .
C36 C 1.0433(3) 0.1898(4) 0.6679(4) 0.0389(15) Uani 1 1 d . .
H36 H 1.088395 0.194168 0.686439 0.047 Uiso 1 1 calc R .
C37 C 0.9968(4) 0.1975(4) 0.7078(3) 0.0366(14) Uani 1 1 d . .
H37 H 1.010635 0.206942 0.753104 0.044 Uiso 1 1 calc R .
C38 C 0.9301(3) 0.1912(4) 0.6796(3) 0.0369(15) Uani 1 1 d . .
H38 H 0.899512 0.196668 0.706559 0.044 Uiso 1 1 calc R .
C39 C 0.9076(3) 0.1767(3) 0.6114(3) 0.0320(13) Uani 1 1 d . .
C40 C 0.7556(3) 0.0963(4) 0.5989(3) 0.0331(13) Uani 1 1 d . .
C41 C 0.7695(4) 0.0365(4) 0.5946(3) 0.0368(14) Uani 1 1 d . .
H41 H 0.812344 0.036730 0.585620 0.044 Uiso 1 1 calc R .
C42 C 0.7213(4) -0.0225(4) 0.6034(4) 0.0470(17) Uani 1 1 d . .
H42 H 0.731894 -0.061490 0.601105 0.056 Uiso 1 1 calc R .
C43 C 0.6571(4) -0.0246(4) 0.6157(4) 0.0423(16) Uani 1 1 d . .
H43 H 0.624266 -0.064837 0.621518 0.051 Uiso 1 1 calc R .
C44 C 0.6417(4) 0.0338(4) 0.6192(3) 0.0394(15) Uani 1 1 d . .
H44 H 0.598547 0.033034 0.627658 0.047 Uiso 1 1 calc R .
C45 C 0.6906(3) 0.0930(4) 0.6103(3) 0.0350(14) Uani 1 1 d . .
H45 H 0.679492 0.131491 0.611987 0.042 Uiso 1 1 calc R .
C46 C 0.8288(3) 0.2627(3) 0.6389(3) 0.0322(13) Uani 1 1 d . .
C47 C 0.7682(3) 0.2753(3) 0.6427(3) 0.0330(13) Uani 1 1 d . .
H47 H 0.721012 0.235561 0.611703 0.040 Uiso 1 1 calc R .
C48 C 0.7766(3) 0.3456(4) 0.6917(3) 0.0370(14) Uani 1 1 d . .
H48 H 0.735198 0.352452 0.694490 0.044 Uiso 1 1 calc R .
C49 C 0.8477(4) 0.4062(4) 0.7370(3) 0.0370(15) Uani 1 1 d . .
H49 H 0.853847 0.453607 0.770240 0.044 Uiso 1 1 calc R .
C50 C 0.9084(4) 0.3958(4) 0.7323(3) 0.0355(14) Uani 1 1 d . .
H50 H 0.955753 0.436409 0.762012 0.043 Uiso 1 1 calc R .
C51 C 0.8994(3) 0.3248(3) 0.6834(3) 0.0323(13) Uani 1 1 d . .
H51 H 0.941076 0.318615 0.680322 0.039 Uiso 1 1 calc R .
Ru3 Ru 0.75788(2) 0.35149(2) 0.19082(2) 0.02816(14) Uani 1 1 d . .
Cl5 Cl 0.70464(7) 0.35981(8) 0.08946(7) 0.0309(3) Uani 1 1 d . .
Cl6 Cl 0.67069(7) 0.38279(8) 0.24619(7) 0.0305(3) Uani 1 1 d . .
P3 P 0.82662(8) 0.30918(9) 0.12806(8) 0.0315(3) Uani 1 1 d . .
N11 N 0.6835(3) 0.2360(3) 0.1650(3) 0.0318(11) Uani 1 1 d . .
N12 N 0.8038(2) 0.3460(3) 0.2682(3) 0.0347(12) Uani 1 1 d . .
N13 N 0.8401(3) 0.4724(3) 0.2597(3) 0.0323(11) Uani 1 1 d . .
N14 N 0.8026(3) 0.5309(3) 0.2051(3) 0.0323(11) Uani 1 1 d . .
H14A H 0.779234 0.486279 0.167620 0.048 Uiso 1 1 calc R .
N15 N 0.5849(3) 0.2118(3) 0.0828(3) 0.0321(11) Uani 1 1 d . .
H15 H 0.613600 0.257268 0.088404 0.048 Uiso 1 1 calc R .
C103 C 0.6134(3) 0.1853(3) 0.1187(3) 0.0284(12) Uani 1 1 d . .
C104 C 0.5739(4) 0.1078(4) 0.1062(3) 0.0365(14) Uani 1 1 d . .
H104 H 0.527754 0.072627 0.071611 0.044 Uiso 1 1 calc R .
C105 C 0.6043(4) 0.0851(4) 0.1455(3) 0.0344(13) Uani 1 1 d . .
H105 H 0.579093 0.033978 0.137181 0.041 Uiso 1 1 calc R .
C106 C 0.6727(3) 0.1379(4) 0.1978(3) 0.0356(14) Uani 1 1 d . .
H106 H 0.692971 0.123586 0.226073 0.043 Uiso 1 1 calc R .
C107 C 0.7098(3) 0.2123(3) 0.2067(3) 0.0299(12) Uani 1 1 d . .
C108 C 0.7789(3) 0.2755(3) 0.2657(3) 0.0316(13) Uani 1 1 d . .
C109 C 0.8152(4) 0.2684(4) 0.3160(4) 0.0374(14) Uani 1 1 d . .
H109 H 0.799560 0.219356 0.312157 0.045 Uiso 1 1 calc R .
C110 C 0.8750(3) 0.3338(4) 0.3726(3) 0.0355(14) Uani 1 1 d . .
H110 H 0.899178 0.329921 0.407662 0.043 Uiso 1 1 calc R .
C111 C 0.8977(3) 0.4059(4) 0.3752(4) 0.0367(14) Uani 1 1 d . .
H111 H 0.937385 0.450883 0.412664 0.044 Uiso 1 1 calc R .
C112 C 0.8622(3) 0.4108(3) 0.3231(3) 0.0296(12) Uani 1 1 d . .
C113 C 0.8811(3) 0.4824(3) 0.3185(3) 0.0304(13) Uani 1 1 d . .
C114 C 0.9338(3) 0.5547(4) 0.3740(3) 0.0348(14) Uani 1 1 d . .
H114 H 0.960554 0.558940 0.413244 0.042 Uiso 1 1 calc R .
C115 C 0.9454(4) 0.6215(4) 0.3690(4) 0.0397(16) Uani 1 1 d . .
H115 H 0.982013 0.670912 0.404193 0.048 Uiso 1 1 calc R .
C116 C 0.9025(3) 0.6133(4) 0.3124(3) 0.0341(14) Uani 1 1 d . .
H116 H 0.909276 0.657248 0.309039 0.041 Uiso 1 1 calc R .
C117 C 0.8482(3) 0.5386(3) 0.2590(3) 0.0310(13) Uani 1 1 d . .
C118 C 0.7909(3) 0.5935(3) 0.2071(3) 0.0328(14) Uani 1 1 d . .
C119 C 0.7582(3) 0.6254(3) 0.2539(3) 0.0347(14) Uani 1 1 d . .
C120 C 0.7436(3) 0.6833(3) 0.2512(4) 0.0375(15) Uani 1 1 d . .
H120 H 0.722900 0.705672 0.282512 0.045 Uiso 1 1 calc R .
C121 C 0.7593(3) 0.7073(3) 0.2033(3) 0.0324(13) Uani 1 1 d . .
C122 C 0.7928(4) 0.6759(4) 0.1584(4) 0.0387(15) Uani 1 1 d . .
H122 H 0.803787 0.692146 0.126056 0.046 Uiso 1 1 calc R .
C123 C 0.8107(3) 0.6198(3) 0.1609(3) 0.0346(14) Uani 1 1 d . .
C124 C 0.7395(4) 0.6015(4) 0.3073(4) 0.0395(15) Uani 1 1 d . .
H12A H 0.783081 0.630560 0.347516 0.059 Uiso 1 1 calc GR .
H12B H 0.722652 0.546630 0.288174 0.059 Uiso 1 1 calc GR .
H12C H 0.700890 0.612085 0.320371 0.059 Uiso 1 1 calc GR .
C125 C 0.7391(4) 0.7664(4) 0.2006(4) 0.0428(16) Uani 1 1 d . .
H12D H 0.688970 0.739877 0.169987 0.064 Uiso 1 1 calc GR .
H12E H 0.772618 0.795995 0.183783 0.064 Uiso 1 1 calc GR .
H12F H 0.742823 0.801045 0.246356 0.064 Uiso 1 1 calc GR .
C126 C 0.8515(4) 0.5914(4) 0.1150(4) 0.0463(17) Uani 1 1 d . .
H12G H 0.901315 0.611127 0.142726 0.069 Uiso 1 1 calc GR .
H12H H 0.853356 0.609640 0.081868 0.069 Uiso 1 1 calc GR .
H12I H 0.826096 0.535296 0.090823 0.069 Uiso 1 1 calc GR .
C127 C 0.5102(3) 0.1691(3) 0.0364(3) 0.0317(13) Uani 1 1 d . .
C128 C 0.4968(3) 0.1504(3) -0.0325(3) 0.0329(13) Uani 1 1 d . .
C129 C 0.4242(4) 0.1069(4) -0.0770(3) 0.0366(14) Uani 1 1 d . .
H129 H 0.415278 0.094330 -0.123420 0.044 Uiso 1 1 calc R .
C130 C 0.3640(4) 0.0815(4) -0.0538(4) 0.0406(16) Uani 1 1 d . .
C131 C 0.3779(4) 0.1038(4) 0.0157(4) 0.0426(16) Uani 1 1 d . .
H131 H 0.337718 0.088504 0.031466 0.051 Uiso 1 1 calc R .
C132 C 0.4499(3) 0.1486(4) 0.0632(3) 0.0385(15) Uani 1 1 d . .
C133 C 0.5613(4) 0.1749(4) -0.0591(4) 0.0402(15) Uani 1 1 d . .
H13A H 0.543174 0.148818 -0.108936 0.060 Uiso 1 1 calc GR .
H13B H 0.596275 0.160971 -0.044302 0.060 Uiso 1 1 calc GR .
H13C H 0.585415 0.230430 -0.040998 0.060 Uiso 1 1 calc GR .
C134 C 0.2855(4) 0.0293(5) -0.1041(4) 0.056(2) Uani 1 1 d . .
H13D H 0.285887 0.022619 -0.149414 0.083 Uiso 1 1 calc GR .
H13E H 0.255399 0.052809 -0.088755 0.083 Uiso 1 1 calc GR .
H13F H 0.265214 -0.020701 -0.106275 0.083 Uiso 1 1 calc GR .
C135 C 0.4628(4) 0.1763(5) 0.1391(4) 0.0468(17) Uani 1 1 d . .
H13G H 0.418796 0.175196 0.149504 0.070 Uiso 1 1 calc GR .
H13H H 0.503796 0.228807 0.165462 0.070 Uiso 1 1 calc GR .
H13I H 0.474221 0.142714 0.151069 0.070 Uiso 1 1 calc GR .
C136 C 0.7698(4) 0.2239(4) 0.0410(4) 0.0389(15) Uani 1 1 d . .
C137 C 0.7194(3) 0.1514(4) 0.0324(3) 0.0315(13) Uani 1 1 d . .
H137 H 0.714656 0.145718 0.071232 0.038 Uiso 1 1 calc R .
C138 C 0.6763(4) 0.0875(4) -0.0337(4) 0.0442(18) Uani 1 1 d . .
H138 H 0.644191 0.039178 -0.038842 0.053 Uiso 1 1 calc R .
C139 C 0.6812(4) 0.0960(4) -0.0918(4) 0.0494(19) Uani 1 1 d . .
H139 H 0.651664 0.053571 -0.135911 0.059 Uiso 1 1 calc R .
C140 C 0.7295(4) 0.1671(4) -0.0845(4) 0.0437(17) Uani 1 1 d . .
H140 H 0.732558 0.172120 -0.123839 0.052 Uiso 1 1 calc R .
C141 C 0.7742(4) 0.2319(4) -0.0186(3) 0.0376(15) Uani 1 1 d . .
H141 H 0.806586 0.279815 -0.014175 0.045 Uiso 1 1 calc R .
C142 C 0.8999(3) 0.3740(4) 0.1092(3) 0.0351(14) Uani 1 1 d . .
C143 C 0.9591(4) 0.3610(4) 0.0946(4) 0.0440(16) Uani 1 1 d . .
H143 H 0.962534 0.320030 0.097044 0.053 Uiso 1 1 calc R .
C144 C 1.0121(4) 0.4079(4) 0.0769(4) 0.0444(16) Uani 1 1 d . .
H144 H 1.051096 0.398622 0.067866 0.053 Uiso 1 1 calc R .
C145 C 1.0075(4) 0.4685(4) 0.0725(4) 0.0410(16) Uani 1 1 d . .
H145 H 1.042995 0.499979 0.060255 0.049 Uiso 1 1 calc R .
C146 C 0.9491(4) 0.4821(4) 0.0865(4) 0.0388(15) Uani 1 1 d . .
H146 H 0.945182 0.522124 0.082638 0.047 Uiso 1 1 calc R .
C147 C 0.8970(3) 0.4366(3) 0.1061(3) 0.0342(14) Uani 1 1 d . .
H147 H 0.859674 0.447835 0.117266 0.041 Uiso 1 1 calc R .
C148 C 0.8807(4) 0.2774(4) 0.1682(3) 0.0363(14) Uani 1 1 d . .
C149 C 0.8656(4) 0.2008(4) 0.1450(4) 0.0402(15) Uani 1 1 d . .
H149 H 0.827787 0.160880 0.103328 0.048 Uiso 1 1 calc R .
C150 C 0.9058(4) 0.1831(4) 0.1828(4) 0.0490(18) Uani 1 1 d . .
H150 H 0.894492 0.131397 0.166344 0.059 Uiso 1 1 calc R .
C151 C 0.9623(4) 0.2405(4) 0.2444(4) 0.0460(17) Uani 1 1 d . .
H151 H 0.988032 0.227839 0.270389 0.055 Uiso 1 1 calc R .
C152 C 0.9804(3) 0.3183(4) 0.2673(4) 0.0379(15) Uani 1 1 d . .
H152 H 1.019729 0.358034 0.307967 0.046 Uiso 1 1 calc R .
C153 C 0.9402(3) 0.3365(4) 0.2302(3) 0.0379(15) Uani 1 1 d . .
H153 H 0.952508 0.388415 0.246125 0.045 Uiso 1 1 calc R .
C172 C 0.8852(7) 0.1605(7) 0.8440(6) 0.0982(17) Uani 1 1 d D U
H172 H 0.892372 0.122610 0.849312 0.118 Uiso 1 1 calc R .
C173 C 0.9332(6) 0.2362(7) 0.8877(6) 0.0982(17) Uani 1 1 d D U
H173 H 0.974648 0.250056 0.921704 0.118 Uiso 1 1 calc R .
C174 C 0.9229(6) 0.2939(7) 0.8836(6) 0.0982(17) Uani 1 1 d D U
H174 H 0.955567 0.346327 0.915481 0.118 Uiso 1 1 calc R .
C175 C 0.8609(6) 0.2714(7) 0.8291(6) 0.0982(17) Uani 1 1 d D U
H175 H 0.852013 0.307870 0.822783 0.118 Uiso 1 1 calc R .
C176 C 0.8138(6) 0.1901(7) 0.7855(6) 0.0982(17) Uani 1 1 d D U
H176 H 0.771620 0.172124 0.750079 0.118 Uiso 1 1 calc R .
C177 C 0.8281(7) 0.1394(7) 0.7938(6) 0.0982(17) Uani 1 1 d D U
H177 H 0.796668 0.086409 0.762900 0.118 Uiso 1 1 calc R .
C166 C 1.1002(6) 0.0022(7) 0.3159(8) 0.0937(17) Uani 1 1 d . .
H166 H 1.068053 -0.049344 0.281524 0.112 Uiso 1 1 calc R .
C167 C 1.1484(6) 0.0521(6) 0.2999(8) 0.0937(17) Uani 1 1 d . .
H167 H 1.149223 0.035247 0.254550 0.112 Uiso 1 1 calc R .
C168 C 1.1972(6) 0.1292(7) 0.3514(8) 0.0937(17) Uani 1 1 d . .
H168 H 1.230045 0.163345 0.339536 0.112 Uiso 1 1 calc R .
C169 C 1.1982(6) 0.1558(7) 0.4179(8) 0.0937(17) Uani 1 1 d . .
H169 H 1.231424 0.207622 0.451075 0.112 Uiso 1 1 calc R .
C170 C 1.1500(6) 0.1064(6) 0.4368(8) 0.0937(17) Uani 1 1 d . .
H170 H 1.150886 0.123396 0.482634 0.112 Uiso 1 1 calc R .
C171 C 1.0978(6) 0.0265(7) 0.3823(8) 0.0937(17) Uani 1 1 d . .
H171 H 1.062874 -0.007892 0.392610 0.112 Uiso 1 1 calc R .
C160 C 0.9576(9) -0.1193(9) 0.0977(7) 0.111(5) Uani 1 1 d . U
H160 H 0.974629 -0.097219 0.145754 0.133 Uiso 1 1 calc R .
C161 C 0.8798(7) -0.1792(8) 0.0570(9) 0.100(4) Uani 1 1 d . U
H161 H 0.846791 -0.197990 0.078513 0.120 Uiso 1 1 calc R .
C162 C 0.8568(7) -0.2067(7) -0.0119(8) 0.104(5) Uani 1 1 d . U
H162 H 0.807075 -0.243146 -0.038238 0.125 Uiso 1 1 calc R .
C163 C 0.9057(8) -0.1816(9) -0.0428(10) 0.122(5) Uani 1 1 d . U
H163 H 0.889518 -0.203184 -0.090790 0.146 Uiso 1 1 calc R .
C164 C 0.9771(8) -0.1263(9) -0.0065(10) 0.121(5) Uani 1 1 d . U
H164 H 1.008750 -0.107772 -0.029013 0.145 Uiso 1 1 calc R .
C165 C 1.0033(7) -0.0972(8) 0.0640(9) 0.110(5) Uani 1 1 d . U
H165 H 1.053614 -0.061617 0.088420 0.133 Uiso 1 1 calc R .
C178 C 0.8143(8) -0.0730(9) -0.0507(9) 0.149(3) Uani 1 1 d D U
H178 H 0.835111 -0.082749 -0.018520 0.179 Uiso 1 1 calc R .
C179 C 0.8232(7) -0.0005(8) -0.0313(9) 0.149(3) Uani 1 1 d D U
H179 H 0.847733 0.038747 0.014892 0.179 Uiso 1 1 calc R .
C180 C 0.7959(8) 0.0145(8) -0.0795(10) 0.149(3) Uani 1 1 d D U
H180 H 0.802727 0.064409 -0.065781 0.179 Uiso 1 1 calc R .
C181 C 0.7585(7) -0.0428(9) -0.1481(9) 0.149(3) Uani 1 1 d D U
H181 H 0.741154 -0.032243 -0.181249 0.179 Uiso 1 1 calc R .
C182 C 0.7477(7) -0.1187(8) -0.1659(9) 0.149(3) Uani 1 1 d D U
H182 H 0.721479 -0.159373 -0.211311 0.179 Uiso 1 1 calc R .
C183 C 0.7748(8) -0.1316(8) -0.1179(10) 0.149(3) Uani 1 1 d D U
H183 H 0.766805 -0.181655 -0.130255 0.179 Uiso 1 1 calc R .
C154 C 0.3288(5) 0.3405(5) 0.4122(5) 0.067(2) Uani 1 1 d D .
H154 H 0.343813 0.339446 0.452631 0.081 Uiso 1 1 calc R .
C155 C 0.2601(5) 0.3314(5) 0.3903(5) 0.062(2) Uani 1 1 d D .
H155 H 0.228755 0.325184 0.416765 0.075 Uiso 1 1 calc R .
C156 C 0.2360(4) 0.3311(4) 0.3305(5) 0.055(2) Uani 1 1 d D .
H156 H 0.188836 0.325065 0.316672 0.066 Uiso 1 1 calc R .
C157 C 0.2826(5) 0.3399(5) 0.2901(5) 0.062(2) Uani 1 1 d D .
H157 H 0.267723 0.339391 0.248791 0.075 Uiso 1 1 calc R .
C158 C 0.3528(5) 0.3494(6) 0.3156(6) 0.077(3) Uani 1 1 d D .
H158 H 0.385139 0.354788 0.289937 0.093 Uiso 1 1 calc R .
C159 C 0.3751(5) 0.3512(6) 0.3749(6) 0.071(3) Uani 1 1 d D .
H159 H 0.422951 0.359818 0.390784 0.085 Uiso 1 1 calc R .

loop_
_atom_site_aniso_label
_atom_site_aniso_U_11
_atom_site_aniso_U_22
_atom_site_aniso_U_33
_atom_site_aniso_U_23
_atom_site_aniso_U_13
_atom_site_aniso_U_12
Ru2 0.0245(2) 0.0214(2) 0.0307(3) 0.01059(18) 0.00925(17) 0.01094(17)
Cl3 0.0317(6) 0.0255(6) 0.0372(7) 0.0153(6) 0.0145(5) 0.0159(5)
Cl4 0.0256(6) 0.0219(6) 0.0361(7) 0.0095(5) 0.0089(5) 0.0086(5)
P2 0.0235(6) 0.0233(7) 0.0320(8) 0.0107(6) 0.0075(6) 0.0086(5)
N6 0.028(2) 0.025(2) 0.036(3) 0.012(2) 0.012(2) 0.0126(19)
N7 0.024(2) 0.016(2) 0.030(3) 0.0079(19) 0.0025(19) 0.0037(18)
N8 0.022(2) 0.021(2) 0.035(3) 0.013(2) 0.0051(19) 0.0065(18)
N9 0.035(3) 0.034(3) 0.040(3) 0.017(2) 0.011(2) 0.022(2)
N10 0.037(3) 0.027(2) 0.035(3) 0.014(2) 0.014(2) 0.018(2)
C52 0.026(3) 0.026(3) 0.031(3) 0.010(2) 0.008(2) 0.011(2)
C53 0.034(3) 0.023(3) 0.032(3) 0.012(2) 0.005(2) 0.012(2)
C54 0.033(3) 0.029(3) 0.029(3) 0.018(2) 0.014(2) 0.014(2)
C55 0.035(3) 0.036(3) 0.038(3) 0.018(3) 0.017(3) 0.019(3)
C56 0.024(2) 0.024(3) 0.027(3) 0.013(2) 0.012(2) 0.010(2)
C57 0.023(3) 0.028(3) 0.032(3) 0.009(2) 0.006(2) 0.013(2)
C58 0.040(3) 0.035(3) 0.032(3) 0.013(3) 0.013(3) 0.020(3)
C59 0.039(3) 0.032(3) 0.041(4) 0.013(3) 0.016(3) 0.020(3)
C60 0.033(3) 0.028(3) 0.038(3) 0.011(3) 0.011(3) 0.019(3)
C61 0.033(3) 0.027(3) 0.031(3) 0.012(2) 0.009(2) 0.015(2)
C62 0.028(3) 0.025(3) 0.034(3) 0.007(2) 0.013(2) 0.011(2)
C63 0.050(4) 0.034(3) 0.055(4) 0.024(3) 0.021(3) 0.029(3)
C64 0.059(4) 0.048(4) 0.044(4) 0.028(3) 0.020(3) 0.039(4)
C65 0.046(4) 0.038(3) 0.038(4) 0.020(3) 0.018(3) 0.025(3)
C66 0.032(3) 0.026(3) 0.037(3) 0.015(2) 0.013(2) 0.017(2)
C67 0.035(3) 0.027(3) 0.034(3) 0.017(2) 0.012(2) 0.019(2)
C68 0.035(3) 0.036(3) 0.043(4) 0.022(3) 0.018(3) 0.023(3)
C69 0.049(4) 0.043(4) 0.051(4) 0.027(3) 0.024(3) 0.037(3)
C70 0.057(4) 0.041(4) 0.035(3) 0.015(3) 0.006(3) 0.033(3)
C71 0.042(3) 0.030(3) 0.042(4) 0.013(3) 0.009(3) 0.017(3)
C72 0.044(3) 0.028(3) 0.040(4) 0.016(3) 0.009(3) 0.020(3)
C73 0.047(4) 0.040(4) 0.050(4) 0.020(3) 0.021(3) 0.024(3)
C74 0.072(5) 0.064(5) 0.035(4) 0.019(4) 0.012(3) 0.047(4)
C75 0.044(4) 0.038(4) 0.047(4) 0.017(3) 0.010(3) 0.010(3)
C76 0.031(3) 0.027(3) 0.029(3) 0.012(2) 0.008(2) 0.015(2)
C77 0.034(3) 0.027(3) 0.040(3) 0.016(3) 0.016(3) 0.013(3)
C78 0.037(3) 0.029(3) 0.037(3) 0.010(3) 0.009(3) 0.019(3)
C79 0.036(3) 0.028(3) 0.029(3) 0.011(2) 0.012(2) 0.017(2)
C80 0.032(3) 0.025(3) 0.021(3) 0.004(2) 0.001(2) 0.009(2)
C81 0.031(3) 0.030(3) 0.030(3) 0.013(2) 0.010(2) 0.013(2)
C82 0.030(3) 0.035(3) 0.057(4) 0.020(3) 0.016(3) 0.013(3)
C83 0.048(4) 0.029(3) 0.042(4) 0.015(3) 0.008(3) 0.017(3)
C84 0.023(3) 0.025(3) 0.033(3) 0.007(2) 0.002(2) 0.004(2)
C85 0.023(3) 0.024(3) 0.038(3) 0.011(2) 0.007(2) 0.004(2)
C86 0.031(3) 0.034(3) 0.043(4) 0.015(3) 0.013(3) 0.016(3)
C87 0.029(3) 0.032(3) 0.048(4) 0.013(3) 0.006(3) 0.012(3)
C88 0.046(4) 0.038(3) 0.036(3) 0.021(3) 0.006(3) 0.022(3)
C89 0.037(3) 0.044(4) 0.042(4) 0.020(3) 0.010(3) 0.016(3)
C90 0.021(3) 0.035(3) 0.033(3) 0.012(3) 0.002(2) 0.009(2)
C91 0.030(3) 0.032(3) 0.042(4) 0.018(3) 0.014(3) 0.014(3)
C92 0.037(3) 0.031(3) 0.048(4) 0.013(3) 0.020(3) 0.013(3)
C93 0.047(4) 0.035(3) 0.041(4) 0.008(3) 0.019(3) 0.014(3)
C94 0.046(4) 0.023(3) 0.068(5) 0.009(3) 0.022(4) 0.013(3)
C95 0.039(3) 0.029(3) 0.062(5) 0.010(3) 0.010(3) 0.015(3)
C96 0.031(3) 0.024(3) 0.051(4) 0.014(3) 0.013(3) 0.010(2)
C97 0.033(3) 0.031(3) 0.044(4) 0.015(3) 0.010(3) 0.016(3)
C98 0.028(3) 0.039(4) 0.048(4) 0.018(3) 0.007(3) 0.006(3)
C99 0.031(3) 0.056(5) 0.065(5) 0.031(4) 0.018(3) 0.014(3)
C100 0.030(3) 0.051(4) 0.079(6) 0.039(4) 0.027(3) 0.019(3)
C101 0.042(3) 0.041(4) 0.049(4) 0.025(3) 0.021(3) 0.022(3)
C102 0.025(3) 0.036(3) 0.045(4) 0.026(3) 0.019(3) 0.013(2)
Ru1 0.0241(2) 0.0210(2) 0.0322(3) 0.01093(18) 0.00872(17) 0.01029(17)
Cl1 0.0256(6) 0.0220(6) 0.0386(7) 0.0121(5) 0.0097(5) 0.0106(5)
Cl2 0.0294(6) 0.0244(6) 0.0352(7) 0.0137(5) 0.0090(5) 0.0109(5)
P1 0.0249(6) 0.0250(7) 0.0344(8) 0.0121(6) 0.0097(6) 0.0126(6)
N1 0.036(3) 0.030(3) 0.030(3) 0.016(2) 0.005(2) 0.016(2)
N2 0.033(2) 0.028(2) 0.024(2) 0.0071(19) 0.0024(19) 0.017(2)
N3 0.020(2) 0.025(2) 0.037(3) 0.017(2) 0.0085(19) 0.0055(18)
N4 0.026(2) 0.028(2) 0.043(3) 0.018(2) 0.012(2) 0.014(2)
N5 0.033(3) 0.028(3) 0.045(3) 0.012(2) 0.019(2) 0.015(2)
C1 0.025(3) 0.025(3) 0.035(3) 0.012(2) 0.010(2) 0.012(2)
C2 0.034(3) 0.030(3) 0.038(3) 0.015(3) 0.013(3) 0.018(3)
C3 0.034(3) 0.027(3) 0.040(3) 0.011(3) 0.012(3) 0.018(3)
C4 0.035(3) 0.025(3) 0.033(3) 0.011(2) 0.008(2) 0.014(2)
C5 0.029(3) 0.019(3) 0.043(3) 0.013(2) 0.013(2) 0.010(2)
C6 0.033(3) 0.023(3) 0.035(3) 0.016(2) 0.010(2) 0.015(2)
C7 0.031(3) 0.023(3) 0.032(3) 0.011(2) 0.010(2) 0.012(2)
C8 0.034(3) 0.024(3) 0.037(3) 0.013(2) 0.014(3) 0.007(2)
C9 0.026(3) 0.029(3) 0.039(3) 0.011(3) 0.013(2) 0.009(2)
C10 0.029(3) 0.024(3) 0.034(3) 0.014(2) 0.013(2) 0.013(2)
C11 0.029(3) 0.024(3) 0.039(3) 0.014(2) 0.014(2) 0.013(2)
C12 0.027(3) 0.035(3) 0.035(3) 0.014(3) 0.010(2) 0.014(2)
C13 0.034(3) 0.035(3) 0.044(4) 0.019(3) 0.017(3) 0.021(3)
C14 0.041(3) 0.027(3) 0.040(3) 0.021(3) 0.018(3) 0.019(3)
C15 0.031(3) 0.024(3) 0.030(3) 0.010(2) 0.009(2) 0.011(2)
C16 0.026(3) 0.022(3) 0.037(3) 0.012(2) 0.011(2) 0.011(2)
C17 0.030(3) 0.031(3) 0.035(3) 0.013(3) 0.015(2) 0.017(2)
C18 0.038(3) 0.036(3) 0.042(4) 0.022(3) 0.016(3) 0.022(3)
C19 0.041(3) 0.027(3) 0.053(4) 0.019(3) 0.024(3) 0.019(3)
C20 0.038(3) 0.024(3) 0.041(4) 0.016(3) 0.018(3) 0.013(2)
C21 0.034(3) 0.027(3) 0.041(4) 0.015(3) 0.015(3) 0.014(3)
C22 0.034(3) 0.028(3) 0.038(3) 0.011(3) 0.012(3) 0.012(3)
C23 0.057(4) 0.036(3) 0.058(4) 0.029(3) 0.030(3) 0.028(3)
C24 0.033(3) 0.030(3) 0.042(4) 0.015(3) 0.011(3) 0.011(3)
C25 0.036(3) 0.035(3) 0.050(4) 0.026(3) 0.021(3) 0.022(3)
C26 0.042(3) 0.037(3) 0.049(4) 0.017(3) 0.015(3) 0.026(3)
C27 0.042(3) 0.045(4) 0.050(4) 0.028(3) 0.021(3) 0.027(3)
C28 0.056(4) 0.060(4) 0.055(4) 0.038(4) 0.034(4) 0.042(4)
C29 0.035(3) 0.041(4) 0.057(4) 0.028(3) 0.022(3) 0.018(3)
C30 0.031(3) 0.032(3) 0.061(4) 0.027(3) 0.021(3) 0.017(3)
C31 0.044(4) 0.047(4) 0.039(4) 0.016(3) 0.009(3) 0.018(3)
C32 0.071(5) 0.070(6) 0.082(6) 0.046(5) 0.048(5) 0.041(5)
C33 0.032(3) 0.042(4) 0.061(5) 0.022(3) 0.015(3) 0.012(3)
C34 0.028(3) 0.021(3) 0.038(3) 0.010(2) 0.009(2) 0.012(2)
C35 0.031(3) 0.028(3) 0.057(4) 0.016(3) 0.016(3) 0.017(3)
C36 0.029(3) 0.031(3) 0.050(4) 0.015(3) 0.008(3) 0.014(3)
C37 0.037(3) 0.036(3) 0.038(3) 0.019(3) 0.007(3) 0.020(3)
C38 0.029(3) 0.028(3) 0.042(4) 0.010(3) 0.011(3) 0.011(2)
C39 0.023(3) 0.025(3) 0.036(3) 0.012(2) 0.004(2) 0.006(2)
C40 0.032(3) 0.032(3) 0.029(3) 0.011(2) 0.008(2) 0.016(3)
C41 0.034(3) 0.030(3) 0.037(3) 0.014(3) 0.006(3) 0.011(3)
C42 0.041(4) 0.039(4) 0.059(5) 0.029(3) 0.011(3) 0.014(3)
C43 0.035(3) 0.037(3) 0.045(4) 0.021(3) 0.009(3) 0.010(3)
C44 0.036(3) 0.037(3) 0.029(3) 0.010(3) 0.005(3) 0.012(3)
C45 0.030(3) 0.027(3) 0.037(3) 0.012(3) 0.007(2) 0.009(2)
C46 0.029(3) 0.023(3) 0.038(3) 0.011(2) 0.010(2) 0.012(2)
C47 0.037(3) 0.026(3) 0.035(3) 0.013(2) 0.016(3) 0.016(3)
C48 0.033(3) 0.030(3) 0.047(4) 0.018(3) 0.012(3) 0.016(3)
C49 0.041(3) 0.031(3) 0.033(3) 0.011(3) 0.017(3) 0.017(3)
C50 0.036(3) 0.026(3) 0.034(3) 0.011(3) 0.010(3) 0.010(3)
C51 0.028(3) 0.027(3) 0.032(3) 0.009(2) 0.008(2) 0.011(2)
Ru3 0.0272(2) 0.0241(2) 0.0325(3) 0.01282(19) 0.01029(18) 0.01293(18)
Cl5 0.0312(6) 0.0257(6) 0.0340(7) 0.0140(5) 0.0100(5) 0.0133(5)
Cl6 0.0298(6) 0.0273(6) 0.0349(7) 0.0129(5) 0.0119(5) 0.0163(5)
P3 0.0332(7) 0.0292(7) 0.0356(8) 0.0151(6) 0.0134(6) 0.0184(6)
N11 0.026(2) 0.028(2) 0.033(3) 0.011(2) 0.007(2) 0.011(2)
N12 0.019(2) 0.022(2) 0.046(3) 0.006(2) 0.009(2) 0.0068(19)
N13 0.026(2) 0.028(2) 0.044(3) 0.019(2) 0.016(2) 0.013(2)
N14 0.031(2) 0.022(2) 0.037(3) 0.010(2) 0.003(2) 0.014(2)
N15 0.029(2) 0.019(2) 0.038(3) 0.012(2) 0.007(2) 0.0051(19)
C103 0.039(3) 0.029(3) 0.026(3) 0.017(2) 0.011(2) 0.021(3)
C104 0.035(3) 0.029(3) 0.038(3) 0.013(3) 0.014(3) 0.012(3)
C105 0.042(3) 0.028(3) 0.035(3) 0.018(3) 0.013(3) 0.016(3)
C106 0.036(3) 0.029(3) 0.037(3) 0.013(3) 0.007(3) 0.016(3)
C107 0.036(3) 0.029(3) 0.034(3) 0.019(2) 0.014(2) 0.020(3)
C108 0.029(3) 0.028(3) 0.034(3) 0.011(2) 0.013(2) 0.014(2)
C109 0.037(3) 0.037(3) 0.050(4) 0.028(3) 0.020(3) 0.019(3)
C110 0.030(3) 0.044(4) 0.028(3) 0.017(3) 0.009(2) 0.016(3)
C111 0.030(3) 0.034(3) 0.044(4) 0.019(3) 0.014(3) 0.014(3)
C112 0.025(3) 0.032(3) 0.030(3) 0.016(2) 0.007(2) 0.012(2)
C113 0.031(3) 0.027(3) 0.028(3) 0.009(2) 0.007(2) 0.015(2)
C114 0.024(3) 0.034(3) 0.040(3) 0.016(3) 0.009(2) 0.011(2)
C115 0.037(3) 0.025(3) 0.044(4) 0.007(3) 0.013(3) 0.013(3)
C116 0.034(3) 0.027(3) 0.041(3) 0.015(3) 0.006(3) 0.017(3)
C117 0.024(3) 0.029(3) 0.038(3) 0.016(3) 0.011(2) 0.012(2)
C118 0.030(3) 0.021(3) 0.042(3) 0.012(2) 0.009(3) 0.012(2)
C119 0.026(3) 0.022(3) 0.041(3) 0.009(2) 0.004(2) 0.006(2)
C120 0.028(3) 0.025(3) 0.045(4) 0.009(3) 0.007(3) 0.010(2)
C121 0.032(3) 0.028(3) 0.036(3) 0.015(3) 0.006(2) 0.016(2)
C122 0.042(3) 0.026(3) 0.039(4) 0.012(3) 0.006(3) 0.015(3)
C123 0.038(3) 0.023(3) 0.036(3) 0.010(2) 0.006(3) 0.014(2)
C124 0.032(3) 0.036(3) 0.052(4) 0.024(3) 0.020(3) 0.014(3)
C125 0.044(4) 0.028(3) 0.048(4) 0.014(3) 0.008(3) 0.018(3)
C126 0.056(4) 0.038(4) 0.049(4) 0.021(3) 0.023(3) 0.024(3)
C127 0.029(3) 0.024(3) 0.028(3) 0.006(2) -0.003(2) 0.010(2)
C128 0.035(3) 0.026(3) 0.038(3) 0.014(3) 0.010(3) 0.017(2)
C129 0.043(3) 0.035(3) 0.030(3) 0.013(3) 0.008(3) 0.021(3)
C130 0.034(3) 0.033(3) 0.044(4) 0.013(3) 0.007(3) 0.014(3)
C131 0.036(3) 0.040(4) 0.054(4) 0.022(3) 0.018(3) 0.020(3)
C132 0.034(3) 0.034(3) 0.037(3) 0.010(3) 0.007(3) 0.016(3)
C133 0.047(4) 0.037(3) 0.041(4) 0.018(3) 0.017(3) 0.025(3)
C134 0.038(4) 0.058(5) 0.048(4) 0.018(4) -0.004(3) 0.018(3)
C135 0.041(4) 0.053(4) 0.046(4) 0.024(3) 0.020(3) 0.021(3)
C136 0.038(3) 0.044(4) 0.050(4) 0.026(3) 0.021(3) 0.028(3)
C137 0.034(3) 0.036(3) 0.028(3) 0.017(3) 0.010(2) 0.018(3)
C138 0.038(3) 0.027(3) 0.052(4) 0.008(3) 0.009(3) 0.016(3)
C139 0.049(4) 0.046(4) 0.038(4) 0.004(3) 0.008(3) 0.029(3)
C140 0.052(4) 0.047(4) 0.040(4) 0.019(3) 0.020(3) 0.032(3)
C141 0.042(3) 0.046(4) 0.032(3) 0.020(3) 0.015(3) 0.026(3)
C142 0.029(3) 0.036(3) 0.032(3) 0.009(3) 0.007(2) 0.017(3)
C143 0.045(4) 0.050(4) 0.060(4) 0.037(4) 0.031(3) 0.029(3)
C144 0.040(3) 0.049(4) 0.054(4) 0.028(3) 0.023(3) 0.026(3)
C145 0.032(3) 0.045(4) 0.048(4) 0.025(3) 0.023(3) 0.017(3)
C146 0.041(3) 0.033(3) 0.047(4) 0.024(3) 0.017(3) 0.018(3)
C147 0.027(3) 0.030(3) 0.048(4) 0.020(3) 0.017(3) 0.015(2)
C148 0.039(3) 0.038(3) 0.036(3) 0.018(3) 0.009(3) 0.023(3)
C149 0.039(3) 0.032(3) 0.044(4) 0.015(3) 0.012(3) 0.017(3)
C150 0.049(4) 0.040(4) 0.061(5) 0.024(3) 0.010(3) 0.026(3)
C151 0.044(4) 0.044(4) 0.060(5) 0.033(3) 0.015(3) 0.023(3)
C152 0.030(3) 0.037(3) 0.042(4) 0.019(3) 0.011(3) 0.013(3)
C153 0.032(3) 0.037(3) 0.044(4) 0.020(3) 0.015(3) 0.015(3)
C172 0.097(3) 0.116(4) 0.086(3) 0.041(3) 0.052(3) 0.058(3)
C173 0.097(3) 0.116(4) 0.086(3) 0.041(3) 0.052(3) 0.058(3)
C174 0.097(3) 0.116(4) 0.086(3) 0.041(3) 0.052(3) 0.058(3)
C175 0.097(3) 0.116(4) 0.086(3) 0.041(3) 0.052(3) 0.058(3)
C176 0.097(3) 0.116(4) 0.086(3) 0.041(3) 0.052(3) 0.058(3)
C177 0.097(3) 0.116(4) 0.086(3) 0.041(3) 0.052(3) 0.058(3)
C166 0.070(3) 0.068(3) 0.148(5) 0.059(3) 0.013(3) 0.039(2)
C167 0.070(3) 0.068(3) 0.148(5) 0.059(3) 0.013(3) 0.039(2)
C168 0.070(3) 0.068(3) 0.148(5) 0.059(3) 0.013(3) 0.039(2)
C169 0.070(3) 0.068(3) 0.148(5) 0.059(3) 0.013(3) 0.039(2)
C170 0.070(3) 0.068(3) 0.148(5) 0.059(3) 0.013(3) 0.039(2)
C171 0.070(3) 0.068(3) 0.148(5) 0.059(3) 0.013(3) 0.039(2)
C160 0.121(10) 0.128(10) 0.100(9) 0.033(8) 0.048(8) 0.096(9)
C161 0.080(7) 0.083(8) 0.139(11) 0.050(8) 0.057(8) 0.041(6)
C162 0.066(6) 0.063(6) 0.110(9) 0.006(6) 0.028(6) 0.008(5)
C163 0.078(8) 0.102(9) 0.143(12) 0.042(9) 0.038(8) 0.025(7)
C164 0.081(8) 0.103(10) 0.139(12) 0.047(9) 0.029(8) 0.024(7)
C165 0.058(6) 0.084(8) 0.150(12) 0.027(8) 0.037(7) 0.031(6)
C178 0.093(4) 0.119(5) 0.301(10) 0.128(5) 0.121(5) 0.069(4)
C179 0.093(4) 0.119(5) 0.301(10) 0.128(5) 0.121(5) 0.069(4)
C180 0.093(4) 0.119(5) 0.301(10) 0.128(5) 0.121(5) 0.069(4)
C181 0.093(4) 0.119(5) 0.301(10) 0.128(5) 0.121(5) 0.069(4)
C182 0.093(4) 0.119(5) 0.301(10) 0.128(5) 0.121(5) 0.069(4)
C183 0.093(4) 0.119(5) 0.301(10) 0.128(5) 0.121(5) 0.069(4)
C154 0.055(5) 0.050(5) 0.096(7) 0.043(5) 0.023(5) 0.017(4)
C155 0.059(5) 0.042(4) 0.080(6) 0.028(4) 0.034(5) 0.018(4)
C156 0.048(4) 0.042(4) 0.086(6) 0.036(4) 0.022(4) 0.028(3)
C157 0.074(6) 0.062(5) 0.069(6) 0.041(4) 0.027(5) 0.040(5)
C158 0.074(6) 0.088(7) 0.129(9) 0.077(7) 0.072(7) 0.057(6)
C159 0.063(5) 0.068(6) 0.107(8) 0.054(6) 0.023(5) 0.043(5)

loop_
_atom_type_symbol
_atom_type_description
_atom_type_scat_dispersion_real
_atom_type_scat_dispersion_imag
_atom_type_scat_source
C C 0.0181 0.0091 'International Tables Vol C Tables 4.2.6.8 and 6.1.1.4'
H H 0.0000 0.0000 'International Tables Vol C Tables 4.2.6.8 and 6.1.1.4'
Cl Cl 0.3639 0.7018 'International Tables Vol C Tables 4.2.6.8 and 6.1.1.4'
N N 0.0311 0.0180 'International Tables Vol C Tables 4.2.6.8 and 6.1.1.4'
P P 0.2955 0.4335 'International Tables Vol C Tables 4.2.6.8 and 6.1.1.4'
Ru Ru 0.0552 3.2960 'International Tables Vol C Tables 4.2.6.8 and 6.1.1.4'

loop_
_geom_angle_atom_site_label_1
_geom_angle_atom_site_label_2
_geom_angle_atom_site_label_3
_geom_angle
Cl4 Ru2 Cl3 89.32(4)
P2 Ru2 Cl3 88.01(5)
P2 Ru2 Cl4 175.87(5)
N6 Ru2 Cl3 100.79(13)
N6 Ru2 Cl4 85.26(13)
N6 Ru2 P2 92.14(14)
N6 Ru2 N8 155.63(18)
N7 Ru2 Cl3 178.83(14)
N7 Ru2 Cl4 89.61(13)
N7 Ru2 P2 93.04(13)
N7 Ru2 N6 78.65(19)
N7 Ru2 N8 79.0(2)
N8 Ru2 Cl3 101.42(13)
N8 Ru2 Cl4 85.11(12)
N8 Ru2 P2 98.51(13)
C85 P2 Ru2 114.35(19)
C85 P2 C91 105.8(3)
C85 P2 C97 99.4(3)
C91 P2 Ru2 113.6(2)
C91 P2 C97 98.6(3)
C97 P2 Ru2 122.6(2)
C52 N6 Ru2 130.3(4)
C52 N6 C56 117.1(5)
C56 N6 Ru2 112.5(4)
C57 N7 Ru2 119.5(4)
C57 N7 C61 121.1(5)
C61 N7 Ru2 119.3(4)
C62 N8 Ru2 111.2(4)
C66 N8 Ru2 130.1(4)
C66 N8 C62 117.3(5)
C66 N9 H9 119.2
C66 N9 C67 121.6(5)
C67 N9 H9 119.2
C52 N10 H10 117.8
C52 N10 C76 124.3(6)
C76 N10 H10 117.8
N6 C52 C53 120.7(5)
N10 C52 N6 118.1(6)
N10 C52 C53 121.2(6)
C52 C53 H53 120.0
C54 C53 C52 119.9(6)
C54 C53 H53 120.0
C53 C54 H54 120.3
C53 C54 C55 119.4(6)
C55 C54 H54 120.3
C54 C55 H55 120.6
C56 C55 C54 118.9(5)
C56 C55 H55 120.6
N6 C56 C55 123.3(5)
N6 C56 C57 114.9(5)
C55 C56 C57 121.7(5)
N7 C57 C56 114.0(5)
N7 C57 C58 119.9(6)
C58 C57 C56 126.1(6)
C57 C58 H58 120.0
C57 C58 C59 120.0(6)
C59 C58 H58 120.0
C58 C59 H59 120.4
C60 C59 C58 119.1(5)
C60 C59 H59 120.4
C59 C60 H60 119.7
C59 C60 C61 120.6(6)
C61 C60 H60 119.7
N7 C61 C60 119.2(6)
N7 C61 C62 114.7(5)
C60 C61 C62 126.0(6)
N8 C62 C61 115.7(6)
C63 C62 N8 122.9(6)
C63 C62 C61 121.1(5)
C62 C63 H63 120.3
C62 C63 C64 119.4(6)
C64 C63 H63 120.3
C63 C64 H64 120.7
C65 C64 C63 118.5(6)
C65 C64 H64 120.7
C64 C65 H65 119.6
C64 C65 C66 120.9(6)
C66 C65 H65 119.6
N8 C66 N9 118.0(6)
N8 C66 C65 120.9(5)
N9 C66 C65 121.1(6)
C68 C67 N9 120.8(5)
C68 C67 C72 121.2(6)
C72 C67 N9 118.1(6)
C67 C68 C69 118.1(6)
C67 C68 C73 122.8(6)
C69 C68 C73 119.2(6)
C68 C69 H69 118.9
C70 C69 C68 122.2(7)
C70 C69 H69 118.9
C69 C70 C71 117.6(6)
C69 C70 C74 121.0(8)
C71 C70 C74 121.3(7)
C70 C71 H71 118.9
C70 C71 C72 122.1(6)
C72 C71 H71 118.9
C67 C72 C71 118.8(7)
C67 C72 C75 120.3(6)
C71 C72 C75 120.8(6)
C68 C73 H73A 109.5
C68 C73 H73B 109.5
C68 C73 H73C 109.5
H73A C73 H73B 109.5
H73A C73 H73C 109.5
H73B C73 H73C 109.5
C70 C74 H74A 109.5
C70 C74 H74B 109.5
C70 C74 H74C 109.5
H74A C74 H74B 109.5
H74A C74 H74C 109.5
H74B C74 H74C 109.5
C72 C75 H75A 109.5
C72 C75 H75B 109.5
C72 C75 H75C 109.5
H75A C75 H75B 109.5
H75A C75 H75C 109.5
H75B C75 H75C 109.5
C77 C76 N10 118.2(5)
C77 C76 C81 120.7(5)
C81 C76 N10 121.0(5)
C76 C77 C82 121.4(6)
C78 C77 C76 118.6(6)
C78 C77 C82 120.1(6)
C77 C78 H78 119.1
C79 C78 C77 121.9(6)
C79 C78 H78 119.1
C78 C79 C80 118.2(6)
C78 C79 C83 121.4(5)
C80 C79 C83 120.4(6)
C79 C80 H80 118.9
C81 C80 C79 122.2(6)
C81 C80 H80 118.9
C76 C81 C84 122.4(5)
C80 C81 C76 118.5(5)
C80 C81 C84 119.2(6)
C77 C82 H82A 109.5
C77 C82 H82B 109.5
C77 C82 H82C 109.5
H82A C82 H82B 109.5
H82A C82 H82C 109.5
H82B C82 H82C 109.5
C79 C83 H83A 109.5
C79 C83 H83B 109.5
C79 C83 H83C 109.5
H83A C83 H83B 109.5
H83A C83 H83C 109.5
H83B C83 H83C 109.5
C81 C84 H84A 109.5
C81 C84 H84B 109.5
C81 C84 H84C 109.5
H84A C84 H84B 109.5
H84A C84 H84C 109.5
H84B C84 H84C 109.5
C86 C85 P2 121.3(5)
C86 C85 C90 117.0(6)
C90 C85 P2 121.6(4)
C85 C86 H86 119.8
C85 C86 C87 120.5(7)
C87 C86 H86 119.8
C86 C87 H87 119.3
C88 C87 C86 121.3(6)
C88 C87 H87 119.3
C87 C88 H88 120.5
C87 C88 C89 119.0(6)
C89 C88 H88 120.5
C88 C89 H89 119.5
C90 C89 C88 120.9(7)
C90 C89 H89 119.5
C85 C90 H90 119.4
C89 C90 C85 121.2(6)
C89 C90 H90 119.4
C92 C91 P2 126.3(5)
C96 C91 P2 115.9(5)
C96 C91 C92 117.8(6)
C91 C92 H92 119.8
C93 C92 C91 120.4(7)
C93 C92 H92 119.8
C92 C93 H93 119.7
C94 C93 C92 120.7(7)
C94 C93 H93 119.7
C93 C94 H94 119.9
C95 C94 C93 120.3(6)
C95 C94 H94 119.9
C94 C95 H95 120.2
C94 C95 C96 119.6(8)
C96 C95 H95 120.2
C91 C96 C95 121.2(7)
C91 C96 H96 119.4
C95 C96 H96 119.4
C98 C97 P2 118.2(5)
C102 C97 P2 123.3(5)
C102 C97 C98 118.2(6)
C97 C98 H98 119.9
C99 C98 C97 120.1(7)
C99 C98 H98 119.9
C98 C99 H99 119.5
C100 C99 C98 120.9(7)
C100 C99 H99 119.5
C99 C100 H100 119.9
C99 C100 C101 120.2(7)
C101 C100 H100 119.9
C100 C101 H101 120.3
C100 C101 C102 119.3(7)
C102 C101 H101 120.3
C97 C102 C101 121.3(6)
C97 C102 H102 119.4
C101 C102 H102 119.4
Cl2 Ru1 Cl1 87.16(5)
P1 Ru1 Cl1 85.74(5)
P1 Ru1 Cl2 172.85(5)
N1 Ru1 Cl1 100.87(15)
N1 Ru1 Cl2 86.34(14)
N1 Ru1 P1 95.74(14)
N2 Ru1 Cl1 178.25(15)
N2 Ru1 Cl2 94.43(15)
N2 Ru1 P1 92.69(15)
N2 Ru1 N1 78.53(19)
N2 Ru1 N3 78.70(18)
N3 Ru1 Cl1 102.12(13)
N3 Ru1 Cl2 87.70(14)
N3 Ru1 P1 93.05(14)
N3 Ru1 N1 155.92(19)
C39 P1 Ru1 119.2(2)
C39 P1 C40 100.4(3)
C39 P1 C46 101.6(3)
C40 P1 Ru1 112.10(19)
C46 P1 Ru1 116.3(2)
C46 P1 C40 105.1(3)
C1 N1 Ru1 130.0(4)
C1 N1 C5 117.1(5)
C5 N1 Ru1 112.6(4)
C6 N2 Ru1 119.2(4)
C10 N2 Ru1 120.1(4)
C10 N2 C6 120.7(5)
C11 N3 Ru1 112.1(4)
C15 N3 Ru1 130.8(4)
C15 N3 C11 117.1(5)
C15 N4 H4 118.4
C15 N4 C16 123.3(5)
C16 N4 H4 118.4
C1 N5 H5 117.6
C1 N5 C25 124.8(5)
C25 N5 H5 117.6
N1 C1 N5 118.3(5)
N1 C1 C2 120.7(6)
N5 C1 C2 121.0(5)
C1 C2 H2 120.4
C3 C2 C1 119.1(6)
C3 C2 H2 120.4
C2 C3 H3 120.0
C2 C3 C4 120.0(6)
C4 C3 H3 120.0
C3 C4 H4A 121.0
C5 C4 C3 118.0(6)
C5 C4 H4A 121.0
N1 C5 C6 114.2(5)
C4 C5 N1 123.5(5)
C4 C5 C6 122.1(5)
N2 C6 C5 114.2(5)
N2 C6 C7 119.8(5)
C7 C6 C5 125.8(5)
C6 C7 H7 120.3
C8 C7 C6 119.3(5)
C8 C7 H7 120.3
C7 C8 H8 119.7
C7 C8 C9 120.6(6)
C9 C8 H8 119.7
C8 C9 H9A 120.4
C8 C9 C10 119.2(5)
C10 C9 H9A 120.4
N2 C10 C9 120.3(5)
N2 C10 C11 113.8(5)
C9 C10 C11 125.9(5)
N3 C11 C10 115.1(5)
C12 C11 N3 122.5(5)
C12 C11 C10 122.4(6)
C11 C12 H12 120.6
C11 C12 C13 118.8(6)
C13 C12 H12 120.6
C12 C13 H13 120.3
C14 C13 C12 119.4(5)
C14 C13 H13 120.3
C13 C14 H14 119.8
C13 C14 C15 120.5(6)
C15 C14 H14 119.8
N3 C15 C14 121.2(6)
N4 C15 N3 117.1(5)
N4 C15 C14 121.7(5)
C17 C16 N4 120.2(5)
C17 C16 C21 120.6(6)
C21 C16 N4 119.0(6)
C16 C17 C22 122.2(6)
C18 C17 C16 119.1(5)
C18 C17 C22 118.7(6)
C17 C18 H18 119.4
C17 C18 C19 121.2(6)
C19 C18 H18 119.4
C18 C19 C23 119.4(7)
C20 C19 C18 118.3(6)
C20 C19 C23 122.3(6)
C19 C20 H20 119.0
C19 C20 C21 122.0(6)
C21 C20 H20 119.0
C16 C21 C24 119.8(6)
C20 C21 C16 118.6(6)
C20 C21 C24 121.6(6)
C17 C22 H22A 109.5
C17 C22 H22B 109.5
C17 C22 H22C 109.5
H22A C22 H22B 109.5
H22A C22 H22C 109.5
H22B C22 H22C 109.5
C19 C23 H23A 109.5
C19 C23 H23B 109.5
C19 C23 H23C 109.5
H23A C23 H23B 109.5
H23A C23 H23C 109.5
H23B C23 H23C 109.5
C21 C24 H24A 109.5
C21 C24 H24B 109.5
C21 C24 H24C 109.5
H24A C24 H24B 109.5
H24A C24 H24C 109.5
H24B C24 H24C 109.5
C26 C25 N5 120.5(6)
C26 C25 C30 121.7(6)
C30 C25 N5 117.6(6)
C25 C26 C27 117.9(6)
C25 C26 C31 123.6(6)
C27 C26 C31 118.5(6)
C26 C27 H27 119.1
C26 C27 C28 121.7(7)
C28 C27 H27 119.1
C27 C28 C32 120.7(7)
C29 C28 C27 118.5(6)
C29 C28 C32 120.8(7)
C28 C29 H29 119.5
C28 C29 C30 121.0(6)
C30 C29 H29 119.5
C25 C30 C29 119.1(7)
C25 C30 C33 120.1(6)
C29 C30 C33 120.9(6)
C26 C31 H31A 109.5
C26 C31 H31B 109.5
C26 C31 H31C 109.5
H31A C31 H31B 109.5
H31A C31 H31C 109.5
H31B C31 H31C 109.5
C28 C32 H32A 109.5
C28 C32 H32B 109.5
C28 C32 H32C 109.5
H32A C32 H32B 109.5
H32A C32 H32C 109.5
H32B C32 H32C 109.5
C30 C33 H33A 109.5
C30 C33 H33B 109.5
C30 C33 H33C 109.5
H33A C33 H33B 109.5
H33A C33 H33C 109.5
H33B C33 H33C 109.5
C35 C34 H34 119.9
C39 C34 H34 119.9
C39 C34 C35 120.2(6)
C34 C35 H35 119.3
C36 C35 C34 121.3(6)
C36 C35 H35 119.3
C35 C36 H36 120.3
C35 C36 C37 119.4(6)
C37 C36 H36 120.3
C36 C37 H37 120.2
C38 C37 C36 119.7(6)
C38 C37 H37 120.2
C37 C38 H38 119.3
C37 C38 C39 121.5(6)
C39 C38 H38 119.3
C34 C39 P1 122.5(5)
C34 C39 C38 117.9(5)
C38 C39 P1 119.5(5)
C41 C40 P1 118.4(5)
C45 C40 P1 122.9(5)
C45 C40 C41 118.0(6)
C40 C41 H41 119.5
C42 C41 C40 121.0(6)
C42 C41 H41 119.5
C41 C42 H42 119.8
C41 C42 C43 120.4(7)
C43 C42 H42 119.8
C42 C43 H43 120.2
C42 C43 C44 119.5(7)
C44 C43 H43 120.2
C43 C44 H44 120.1
C45 C44 C43 119.8(6)
C45 C44 H44 120.1
C40 C45 H45 119.4
C44 C45 C40 121.3(6)
C44 C45 H45 119.4
C47 C46 P1 121.7(4)
C47 C46 C51 118.0(5)
C51 C46 P1 120.3(4)
C46 C47 H47 119.3
C48 C47 C46 121.5(6)
C48 C47 H47 119.3
C47 C48 H48 120.3
C47 C48 C49 119.4(6)
C49 C48 H48 120.3
C48 C49 H49 120.1
C50 C49 C48 119.9(6)
C50 C49 H49 120.1
C49 C50 H50 119.8
C49 C50 C51 120.4(6)
C51 C50 H50 119.8
C46 C51 H51 119.6
C50 C51 C46 120.8(5)
C50 C51 H51 119.6
Cl6 Ru3 Cl5 90.23(5)
P3 Ru3 Cl5 86.23(5)
P3 Ru3 Cl6 172.98(5)
N11 Ru3 Cl5 102.06(15)
N11 Ru3 Cl6 84.27(13)
N11 Ru3 P3 90.54(13)
N11 Ru3 N13 155.5(2)
N12 Ru3 Cl5 177.10(14)
N12 Ru3 Cl6 92.46(14)
N12 Ru3 P3 91.21(14)
N12 Ru3 N11 79.3(2)
N12 Ru3 N13 78.6(2)
N13 Ru3 Cl5 100.54(16)
N13 Ru3 Cl6 86.25(13)
N13 Ru3 P3 100.35(13)
C136 P3 Ru3 113.6(2)
C136 P3 C148 103.9(3)
C142 P3 Ru3 121.37(19)
C142 P3 C136 102.0(3)
C142 P3 C148 99.3(3)
C148 P3 Ru3 114.4(2)
C103 N11 Ru3 130.5(4)
C103 N11 C107 116.7(5)
C107 N11 Ru3 112.6(4)
C108 N12 Ru3 119.4(4)
C112 N12 Ru3 120.8(4)
C112 N12 C108 119.8(6)
C113 N13 Ru3 111.7(4)
C113 N13 C117 116.8(5)
C117 N13 Ru3 130.4(4)
C117 N14 H14A 118.3
C117 N14 C118 123.3(5)
C118 N14 H14A 118.3
C103 N15 H15 117.9
C103 N15 C127 124.2(5)
C127 N15 H15 117.9
N11 C103 C104 121.6(6)
N15 C103 N11 116.5(5)
N15 C103 C104 121.8(5)
C103 C104 H104 120.4
C105 C104 C103 119.2(6)
C105 C104 H104 120.4
C104 C105 H105 119.8
C104 C105 C106 120.4(6)
C106 C105 H105 119.8
C105 C106 H106 121.0
C107 C106 C105 118.1(6)
C107 C106 H106 121.0
N11 C107 C108 114.2(5)
C106 C107 N11 123.4(6)
C106 C107 C108 122.3(6)
N12 C108 C107 113.2(6)
N12 C108 C109 120.7(5)
C109 C108 C107 126.1(6)
C108 C109 H109 119.8
C108 C109 C110 120.4(6)
C110 C109 H109 119.8
C109 C110 H110 121.1
C109 C110 C111 117.7(6)
C111 C110 H110 121.1
C110 C111 H111 119.7
C112 C111 C110 120.6(6)
C112 C111 H111 119.7
N12 C112 C111 120.7(6)
N12 C112 C113 113.0(5)
C111 C112 C113 126.4(5)
N13 C113 C112 115.9(5)
N13 C113 C114 123.9(6)
C114 C113 C112 120.1(6)
C113 C114 H114 121.1
C113 C114 C115 117.8(6)
C115 C114 H114 121.1
C114 C115 H115 120.3
C116 C115 C114 119.5(6)
C116 C115 H115 120.3
C115 C116 H116 120.0
C115 C116 C117 120.0(6)
C117 C116 H116 120.0
N13 C117 C116 121.7(6)
N14 C117 N13 118.4(5)
N14 C117 C116 119.9(6)
C119 C118 N14 120.2(6)
C123 C118 N14 118.7(5)
C123 C118 C119 121.1(6)
C118 C119 C120 118.3(7)
C118 C119 C124 122.7(6)
C120 C119 C124 119.0(6)
C119 C120 H120 119.2
C121 C120 C119 121.6(6)
C121 C120 H120 119.2
C120 C121 C122 119.0(6)
C120 C121 C125 119.2(6)
C122 C121 C125 121.8(6)
C121 C122 H122 119.4
C121 C122 C123 121.3(7)
C123 C122 H122 119.4
C118 C123 C122 118.6(6)
C118 C123 C126 121.7(6)
C122 C123 C126 119.6(7)
C119 C124 H12A 109.5
C119 C124 H12B 109.5
C119 C124 H12C 109.5
H12A C124 H12B 109.5
H12A C124 H12C 109.5
H12B C124 H12C 109.5
C121 C125 H12D 109.5
C121 C125 H12E 109.5
C121 C125 H12F 109.5
H12D C125 H12E 109.5
H12D C125 H12F 109.5
H12E C125 H12F 109.5
C123 C126 H12G 109.5
C123 C126 H12H 109.5
C123 C126 H12I 109.5
H12G C126 H12H 109.5
H12G C126 H12I 109.5
H12H C126 H12I 109.5
N15 C127 C132 118.7(5)
C128 C127 N15 120.5(6)
C128 C127 C132 120.8(5)
C127 C128 C129 119.5(6)
C127 C128 C133 119.9(6)
C129 C128 C133 120.5(6)
C128 C129 H129 119.4
C128 C129 C130 121.3(6)
C130 C129 H129 119.4
C129 C130 C134 120.6(7)
C131 C130 C129 118.7(6)
C131 C130 C134 120.7(7)
C130 C131 H131 118.7
C130 C131 C132 122.5(7)
C132 C131 H131 118.7
C127 C132 C135 121.9(5)
C131 C132 C127 116.9(6)
C131 C132 C135 121.1(6)
C128 C133 H13A 109.5
C128 C133 H13B 109.5
C128 C133 H13C 109.5
H13A C133 H13B 109.5
H13A C133 H13C 109.5
H13B C133 H13C 109.5
C130 C134 H13D 109.5
C130 C134 H13E 109.5
C130 C134 H13F 109.5
H13D C134 H13E 109.5
H13D C134 H13F 109.5
H13E C134 H13F 109.5
C132 C135 H13G 109.5
C132 C135 H13H 109.5
C132 C135 H13I 109.5
H13G C135 H13H 109.5
H13G C135 H13I 109.5
H13H C135 H13I 109.5
C137 C136 P3 121.4(5)
C137 C136 C141 118.7(6)
C141 C136 P3 119.9(5)
C136 C137 H137 119.6
C138 C137 C136 120.8(7)
C138 C137 H137 119.6
C137 C138 H138 120.0
C139 C138 C137 120.0(7)
C139 C138 H138 120.0
C138 C139 H139 119.9
C140 C139 C138 120.2(6)
C140 C139 H139 119.9
C139 C140 H140 119.5
C139 C140 C141 120.9(7)
C141 C140 H140 119.5
C136 C141 H141 120.3
C140 C141 C136 119.4(7)
C140 C141 H141 120.3
C143 C142 P3 121.5(5)
C147 C142 P3 120.5(4)
C147 C142 C143 117.9(6)
C142 C143 H143 119.4
C144 C143 C142 121.1(7)
C144 C143 H143 119.4
C143 C144 H144 119.9
C143 C144 C145 120.2(6)
C145 C144 H144 119.9
C144 C145 H145 120.3
C144 C145 C146 119.4(7)
C146 C145 H145 120.3
C145 C146 H146 119.7
C147 C146 C145 120.6(6)
C147 C146 H146 119.7
C142 C147 H147 119.6
C146 C147 C142 120.7(5)
C146 C147 H147 119.6
C149 C148 P3 126.0(5)
C149 C148 C153 117.8(6)
C153 C148 P3 116.1(5)
C148 C149 H149 119.6
C150 C149 C148 120.9(6)
C150 C149 H149 119.6
C149 C150 H150 119.4
C151 C150 C149 121.3(7)
C151 C150 H150 119.4
C150 C151 H151 120.6
C150 C151 C152 118.7(7)
C152 C151 H151 120.6
C151 C152 H152 119.8
C153 C152 C151 120.4(6)
C153 C152 H152 119.8
C148 C153 H153 119.6
C152 C153 C148 120.8(6)
C152 C153 H153 119.6
C173 C172 H172 119.8
C177 C172 H172 119.8
C177 C172 C173 120.4(12)
C172 C173 H173 119.2
C172 C173 C174 121.6(11)
C174 C173 H173 119.2
C173 C174 H174 120.9
C173 C174 C175 118.3(10)
C175 C174 H174 120.9
C174 C175 H175 122.2
C176 C175 C174 115.7(10)
C176 C175 H175 122.2
C175 C176 H176 119.2
C177 C176 C175 121.5(11)
C177 C176 H176 119.2
C172 C177 H177 118.8
C176 C177 C172 122.4(11)
C176 C177 H177 118.8
C167 C166 H166 119.7
C167 C166 C171 120.6(13)
C171 C166 H166 119.7
C166 C167 H167 120.1
C166 C167 C168 119.9(15)
C168 C167 H167 120.1
C167 C168 H168 119.0
C169 C168 C167 122.0(14)
C169 C168 H168 119.0
C168 C169 H169 119.9
C168 C169 C170 120.1(13)
C170 C169 H169 119.9
C169 C170 H170 121.2
C169 C170 C171 117.6(15)
C171 C170 H170 121.2
C166 C171 C170 119.8(14)
C166 C171 H171 120.1
C170 C171 H171 120.1
C161 C160 H160 120.9
C165 C160 H160 120.9
C165 C160 C161 118.1(14)
C160 C161 H161 120.6
C162 C161 C160 118.9(13)
C162 C161 H161 120.6
C161 C162 H162 120.0
C163 C162 C161 120.0(13)
C163 C162 H162 120.0
C162 C163 H163 118.9
C164 C163 C162 122.1(18)
C164 C163 H163 118.9
C163 C164 H164 120.1
C163 C164 C165 119.9(17)
C165 C164 H164 120.1
C160 C165 C164 120.8(13)
C160 C165 H165 119.6
C164 C165 H165 119.6
C179 C178 H178 120.1
C179 C178 C183 119.7(13)
C183 C178 H178 120.1
C178 C179 H179 120.1
C178 C179 C180 119.9(13)
C180 C179 H179 120.1
C179 C180 H180 119.3
C179 C180 C181 121.4(11)
C181 C180 H180 119.3
C180 C181 H181 121.5
C180 C181 C182 117.1(12)
C182 C181 H181 121.5
C181 C182 H182 119.9
C183 C182 C181 120.2(12)
C183 C182 H182 119.9
C178 C183 H183 119.2
C182 C183 C178 121.6(12)
C182 C183 H183 119.2
C155 C154 H154 120.3
C159 C154 H154 120.3
C159 C154 C155 119.5(9)
C154 C155 H155 119.2
C154 C155 C156 121.6(8)
C156 C155 H155 119.2
C155 C156 H156 120.2
C155 C156 C157 119.7(7)
C157 C156 H156 120.2
C156 C157 H157 122.0
C158 C157 C156 116.1(8)
C158 C157 H157 122.0
C157 C158 H158 118.7
C159 C158 C157 122.6(8)
C159 C158 H158 118.7
C154 C159 H159 119.7
C158 C159 C154 120.5(8)
C158 C159 H159 119.7

loop_
_geom_bond_atom_site_label_1
_geom_bond_atom_site_label_2
_geom_bond_distance
Ru2 Cl3 2.5078(13)
Ru2 Cl4 2.4324(13)
Ru2 P2 2.3009(14)
Ru2 N6 2.137(6)
Ru2 N7 1.965(5)
Ru2 N8 2.168(5)
P2 C85 1.826(7)
P2 C91 1.828(6)
P2 C97 1.829(7)
N6 C52 1.360(8)
N6 C56 1.368(7)
N7 C57 1.355(8)
N7 C61 1.363(8)
N8 C62 1.382(7)
N8 C66 1.345(8)
N9 H9 0.8600
N9 C66 1.355(7)
N9 C67 1.435(8)
N10 H10 0.8600
N10 C52 1.346(7)
N10 C76 1.427(8)
C52 C53 1.419(9)
C53 H53 0.9300
C53 C54 1.357(8)
C54 H54 0.9300
C54 C55 1.386(9)
C55 H55 0.9300
C55 C56 1.369(9)
C56 C57 1.475(8)
C57 C58 1.379(8)
C58 H58 0.9300
C58 C59 1.393(10)
C59 H59 0.9300
C59 C60 1.359(10)
C60 H60 0.9300
C60 C61 1.393(8)
C61 C62 1.461(9)
C62 C63 1.354(10)
C63 H63 0.9300
C63 C64 1.386(10)
C64 H64 0.9300
C64 C65 1.359(9)
C65 H65 0.9300
C65 C66 1.396(9)
C67 C68 1.390(9)
C67 C72 1.391(9)
C68 C69 1.410(10)
C68 C73 1.504(10)
C69 H69 0.9300
C69 C70 1.387(10)
C70 C71 1.389(11)
C70 C74 1.480(10)
C71 H71 0.9300
C71 C72 1.393(10)
C72 C75 1.491(11)
C73 H73A 0.9600
C73 H73B 0.9600
C73 H73C 0.9600
C74 H74A 0.9600
C74 H74B 0.9600
C74 H74C 0.9600
C75 H75A 0.9600
C75 H75B 0.9600
C75 H75C 0.9600
C76 C77 1.401(8)
C76 C81 1.401(9)
C77 C78 1.393(9)
C77 C82 1.501(9)
C78 H78 0.9300
C78 C79 1.387(9)
C79 C80 1.389(8)
C79 C83 1.511(9)
C80 H80 0.9300
C80 C81 1.388(9)
C81 C84 1.510(8)
C82 H82A 0.9600
C82 H82B 0.9600
C82 H82C 0.9600
C83 H83A 0.9600
C83 H83B 0.9600
C83 H83C 0.9600
C84 H84A 0.9600
C84 H84B 0.9600
C84 H84C 0.9600
C85 C86 1.397(8)
C85 C90 1.427(10)
C86 H86 0.9300
C86 C87 1.401(10)
C87 H87 0.9300
C87 C88 1.373(11)
C88 H88 0.9300
C88 C89 1.385(10)
C89 H89 0.9300
C89 C90 1.373(10)
C90 H90 0.9300
C91 C92 1.407(10)
C91 C96 1.394(10)
C92 H92 0.9300
C92 C93 1.384(9)
C93 H93 0.9300
C93 C94 1.376(12)
C94 H94 0.9300
C94 C95 1.374(12)
C95 H95 0.9300
C95 C96 1.397(9)
C96 H96 0.9300
C97 C98 1.416(9)
C97 C102 1.378(9)
C98 H98 0.9300
C98 C99 1.379(10)
C99 H99 0.9300
C99 C100 1.368(12)
C100 H100 0.9300
C100 C101 1.386(10)
C101 H101 0.9300
C101 C102 1.399(9)
C102 H102 0.9300
Ru1 Cl1 2.4976(14)
Ru1 Cl2 2.4432(16)
Ru1 P1 2.2850(16)
Ru1 N1 2.139(5)
Ru1 N2 1.959(5)
Ru1 N3 2.137(5)
P1 C39 1.839(6)
P1 C40 1.850(7)
P1 C46 1.849(6)
N1 C1 1.347(8)
N1 C5 1.373(8)
N2 C6 1.367(7)
N2 C10 1.360(7)
N3 C11 1.389(7)
N3 C15 1.358(8)
N4 H4 0.8600
N4 C15 1.349(8)
N4 C16 1.413(8)
N5 H5 0.8600
N5 C1 1.350(9)
N5 C25 1.437(8)
C1 C2 1.426(8)
C2 H2 0.9300
C2 C3 1.365(10)
C3 H3 0.9300
C3 C4 1.388(9)
C4 H4A 0.9300
C4 C5 1.372(8)
C5 C6 1.471(8)
C6 C7 1.384(9)
C7 H7 0.9300
C7 C8 1.375(8)
C8 H8 0.9300
C8 C9 1.378(9)
C9 H9A 0.9300
C9 C10 1.380(8)
C10 C11 1.461(8)
C11 C12 1.379(8)
C12 H12 0.9300
C12 C13 1.390(9)
C13 H13 0.9300
C13 C14 1.357(9)
C14 H14 0.9300
C14 C15 1.403(8)
C16 C17 1.392(9)
C16 C21 1.411(8)
C17 C18 1.392(9)
C17 C22 1.511(8)
C18 H18 0.9300
C18 C19 1.406(9)
C19 C20 1.385(10)
C19 C23 1.502(9)
C20 H20 0.9300
C20 C21 1.386(9)
C21 C24 1.510(10)
C22 H22A 0.9600
C22 H22B 0.9600
C22 H22C 0.9600
C23 H23A 0.9600
C23 H23B 0.9600
C23 H23C 0.9600
C24 H24A 0.9600
C24 H24B 0.9600
C24 H24C 0.9600
C25 C26 1.386(10)
C25 C30 1.388(9)
C26 C27 1.393(10)
C26 C31 1.495(10)
C27 H27 0.9300
C27 C28 1.399(11)
C28 C29 1.384(11)
C28 C32 1.524(11)
C29 H29 0.9300
C29 C30 1.391(10)
C30 C33 1.505(11)
C31 H31A 0.9600
C31 H31B 0.9600
C31 H31C 0.9600
C32 H32A 0.9600
C32 H32B 0.9600
C32 H32C 0.9600
C33 H33A 0.9600
C33 H33B 0.9600
C33 H33C 0.9600
C34 H34 0.9300
C34 C35 1.402(9)
C34 C39 1.384(9)
C35 H35 0.9300
C35 C36 1.355(11)
C36 H36 0.9300
C36 C37 1.396(10)
C37 H37 0.9300
C37 C38 1.379(9)
C38 H38 0.9300
C38 C39 1.401(10)
C40 C41 1.392(9)
C40 C45 1.380(9)
C41 H41 0.9300
C41 C42 1.367(10)
C42 H42 0.9300
C42 C43 1.374(10)
C43 H43 0.9300
C43 C44 1.386(10)
C44 H44 0.9300
C44 C45 1.374(10)
C45 H45 0.9300
C46 C47 1.391(8)
C46 C51 1.395(8)
C47 H47 0.9300
C47 C48 1.385(8)
C48 H48 0.9300
C48 C49 1.397(9)
C49 H49 0.9300
C49 C50 1.372(9)
C50 H50 0.9300
C50 C51 1.389(8)
C51 H51 0.9300
Ru3 Cl5 2.5003(16)
Ru3 Cl6 2.4584(13)
Ru3 P3 2.2957(14)
Ru3 N11 2.105(5)
Ru3 N12 1.940(6)
Ru3 N13 2.154(5)
P3 C136 1.841(7)
P3 C142 1.826(7)
P3 C148 1.843(7)
N11 C103 1.360(7)
N11 C107 1.380(8)
N12 C108 1.363(8)
N12 C112 1.357(7)
N13 C113 1.361(8)
N13 C117 1.369(8)
N14 H14A 0.8600
N14 C117 1.348(8)
N14 C118 1.442(8)
N15 H15 0.8600
N15 C103 1.354(8)
N15 C127 1.430(7)
C103 C104 1.413(9)
C104 H104 0.9300
C104 C105 1.364(10)
C105 H105 0.9300
C105 C106 1.388(9)
C106 H106 0.9300
C106 C107 1.378(9)
C107 C108 1.483(8)
C108 C109 1.369(10)
C109 H109 0.9300
C109 C110 1.387(9)
C110 H110 0.9300
C110 C111 1.396(10)
C111 H111 0.9300
C111 C112 1.364(9)
C112 C113 1.473(9)
C113 C114 1.385(8)
C114 H114 0.9300
C114 C115 1.407(10)
C115 H115 0.9300
C115 C116 1.361(10)
C116 H116 0.9300
C116 C117 1.401(8)
C118 C119 1.404(9)
C118 C123 1.385(10)
C119 C120 1.409(9)
C119 C124 1.504(10)
C120 H120 0.9300
C120 C121 1.376(10)
C121 C122 1.388(9)
C121 C125 1.504(9)
C122 H122 0.9300
C122 C123 1.412(9)
C123 C126 1.495(9)
C124 H12A 0.9600
C124 H12B 0.9600
C124 H12C 0.9600
C125 H12D 0.9600
C125 H12E 0.9600
C125 H12F 0.9600
C126 H12G 0.9600
C126 H12H 0.9600
C126 H12I 0.9600
C127 C128 1.379(9)
C127 C132 1.433(9)
C128 C129 1.382(9)
C128 C133 1.511(9)
C129 H129 0.9300
C129 C130 1.394(10)
C130 C131 1.376(11)
C130 C134 1.508(9)
C131 H131 0.9300
C131 C132 1.395(9)
C132 C135 1.496(10)
C133 H13A 0.9600
C133 H13B 0.9600
C133 H13C 0.9600
C134 H13D 0.9600
C134 H13E 0.9600
C134 H13F 0.9600
C135 H13G 0.9600
C135 H13H 0.9600
C135 H13I 0.9600
C136 C137 1.399(10)
C136 C141 1.414(10)
C137 H137 0.9300
C137 C138 1.391(9)
C138 H138 0.9300
C138 C139 1.386(12)
C139 H139 0.9300
C139 C140 1.374(12)
C140 H140 0.9300
C140 C141 1.400(9)
C141 H141 0.9300
C142 C143 1.407(9)
C142 C147 1.395(9)
C143 H143 0.9300
C143 C144 1.381(10)
C144 H144 0.9300
C144 C145 1.382(11)
C145 H145 0.9300
C145 C146 1.392(9)
C146 H146 0.9300
C146 C147 1.382(9)
C147 H147 0.9300
C148 C149 1.389(9)
C148 C153 1.409(9)
C149 H149 0.9300
C149 C150 1.377(10)
C150 H150 0.9300
C150 C151 1.375(11)
C151 H151 0.9300
C151 C152 1.398(10)
C152 H152 0.9300
C152 C153 1.375(10)
C153 H153 0.9300
C172 H172 0.9300
C172 C173 1.335(13)
C172 C177 1.311(14)
C173 H173 0.9300
C173 C174 1.373(14)
C174 H174 0.9300
C174 C175 1.426(14)
C175 H175 0.9300
C175 C176 1.412(14)
C176 H176 0.9300
C176 C177 1.307(14)
C177 H177 0.9300
C166 H166 0.9300
C166 C167 1.340(18)
C166 C171 1.37(2)
C167 H167 0.9300
C167 C168 1.394(17)
C168 H168 0.9300
C168 C169 1.35(2)
C169 H169 0.9300
C169 C170 1.379(19)
C170 H170 0.9300
C170 C171 1.456(17)
C171 H171 0.9300
C160 H160 0.9300
C160 C161 1.47(2)
C160 C165 1.33(2)
C161 H161 0.9300
C161 C162 1.35(2)
C162 H162 0.9300
C162 C163 1.34(2)
C163 H163 0.9300
C163 C164 1.34(2)
C164 H164 0.9300
C164 C165 1.38(2)
C165 H165 0.9300
C178 H178 0.9300
C178 C179 1.360(14)
C178 C183 1.367(16)
C179 H179 0.9300
C179 C180 1.364(15)
C180 H180 0.9300
C180 C181 1.378(16)
C181 H181 0.9300
C181 C182 1.422(14)
C182 H182 0.9300
C182 C183 1.326(16)
C183 H183 0.9300
C154 H154 0.9300
C154 C155 1.359(11)
C154 C159 1.349(12)
C155 H155 0.9300
C155 C156 1.363(11)
C156 H156 0.9300
C156 C157 1.402(11)
C157 H157 0.9300
C157 C158 1.402(12)
C158 H158 0.9300
C158 C159 1.328(13)
C159 H159 0.9300
